data_7031044
loop_
_publ_author_name
'Rahanyan, Nelli'
'Duttwyler, Simon'
'Linden, Anthony'
'Baldridge, Kim K.'
'Siegel, Jay S.'

_publ_section_title
;
 Cu(i) and Ag(i) complexes of 7,10-bis-N-heterocycle-diazafluoranthenes:
 programmed molecular grids?
;
_journal_issue 28
_journal_name_full 'Dalton transactions (Cambridge, England : 2003)'
_journal_page_first 11027
_journal_page_last 11038
_journal_paper_doi 10.1039/c4dt01460j
_journal_volume 43
_journal_year 2014
_chemical_formula_moiety 'C128 H120 Cu4 N16 4+, 4(P F6 1-), 8(C3 H6 O)'
_chemical_formula_sum 'C152 H168 Cu4 F24 N16 O8 P4'
_chemical_formula_weight 3181.11
_chemical_name_systematic
; 
 ? 
;
_space_group_IT_number 61
_symmetry_cell_setting orthorhombic
_symmetry_Int_Tables_number 61
_symmetry_space_group_name_Hall '-P 2ac 2ab'
_symmetry_space_group_name_H-M 'P b c a'
_atom_sites_solution_hydrogens mixed
_atom_sites_solution_primary direct
_atom_sites_solution_secondary difmap
_audit_creation_date 3-Nov-2010
_audit_creation_method SHELXL-97
_cell_angle_alpha 90.00
_cell_angle_beta 90.00
_cell_angle_gamma 90.00
_cell_formula_units_Z 8
_cell_length_a 23.9121(4)
_cell_length_b 32.2910(5)
_cell_length_c 38.8831(6)
_cell_measurement_reflns_used 31122
_cell_measurement_temperature 160(1)
_cell_measurement_theta_max 27.7012
_cell_measurement_theta_min 2.0109
_cell_volume 30023.4(8)
_computing_cell_refinement
;
CrysAlisPro, Oxford Diffraction Ltd.,
Version 1.171.34.40 (release 27-08-2010 CrysAlis171 .NET)
(compiled Aug 27 2010,11:50:40)
;
_computing_data_collection
;
CrysAlisPro, Oxford Diffraction Ltd.,
Version 1.171.34.40 (release 27-08-2010 CrysAlis171 .NET)
(compiled Aug 27 2010,11:50:40)
;
_computing_data_reduction
;
CrysAlisPro, Oxford Diffraction Ltd.,
Version 1.171.34.40 (release 27-08-2010 CrysAlis171 .NET)
(compiled Aug 27 2010,11:50:40)
;
_computing_molecular_graphics 'ORTEPII (Johnson, 1976)'
_computing_publication_material 'SHELXL97 and PLATON (Spek, 2003)'
_computing_structure_refinement 'SHELXL97 (Sheldrick, 1997)'
_computing_structure_solution 'SIR92 (Altomare et al., 1994)'
_diffrn_ambient_temperature 160(1)
_diffrn_detector 'Atlas CCD camera on \k goniostat'
_diffrn_detector_area_resol_mean 10.3801
_diffrn_measured_fraction_theta_full 0.999
_diffrn_measured_fraction_theta_max 0.884
_diffrn_measurement_device_type 'Oxford Diffraction SuperNova, dual radiation diffractometer'
_diffrn_measurement_method '\w scans'
_diffrn_radiation_monochromator mirror
_diffrn_radiation_source 'SuperNova (Mo) X-ray Source'
_diffrn_radiation_type 'Mo K\a'
_diffrn_radiation_wavelength 0.71073
_diffrn_reflns_av_R_equivalents 0.0629
_diffrn_reflns_av_sigmaI/netI 0.0714
_diffrn_reflns_limit_h_max 27
_diffrn_reflns_limit_h_min -31
_diffrn_reflns_limit_k_max 39
_diffrn_reflns_limit_k_min -41
_diffrn_reflns_limit_l_max 50
_diffrn_reflns_limit_l_min -48
_diffrn_reflns_number 127500
_diffrn_reflns_theta_full 25.01
_diffrn_reflns_theta_max 27.76
_diffrn_reflns_theta_min 2.01
_diffrn_standards_decay_% 0
_diffrn_standards_number 0
_exptl_absorpt_coefficient_mu 0.693
_exptl_absorpt_correction_T_max 1.00000
_exptl_absorpt_correction_T_min 0.45474
_exptl_absorpt_correction_type multi-scan
_exptl_absorpt_process_details
;
CrysAlisPro, Oxford Diffraction Ltd.,
Version 1.171.34.40 (release 27-08-2010 CrysAlis171 .NET)
(compiled Aug 27 2010,11:50:40)
Empirical absorption correction using spherical harmonics,
 implemented in SCALE3 ABSPACK scaling algorithm.
;
_exptl_crystal_colour red
_exptl_crystal_density_diffrn 1.407
_exptl_crystal_density_method 'not measured'
_exptl_crystal_description tablet
_exptl_crystal_F_000 13184
_exptl_crystal_size_max 0.25
_exptl_crystal_size_mid 0.18
_exptl_crystal_size_min 0.08
_platon_squeeze_details
;  529 e/cavity.  Acetone = 32e.  --> 16.4 acetone/cavity.
Found peaks for 8 acetone/molecule = 16 acetone/cavity.
;
_refine_diff_density_max 1.186
_refine_diff_density_min -0.944
_refine_diff_density_rms 0.112
_refine_ls_extinction_method none
_refine_ls_goodness_of_fit_ref 1.060
_refine_ls_hydrogen_treatment constr
_refine_ls_matrix_type full
_refine_ls_number_parameters 1760
_refine_ls_number_reflns 31301
_refine_ls_number_restraints 2788
_refine_ls_restrained_S_all 1.115
_refine_ls_R_factor_all 0.1236
_refine_ls_R_factor_gt 0.0874
_refine_ls_shift/su_max 0.002
_refine_ls_shift/su_mean 0.000
_refine_ls_structure_factor_coef Fsqd
_refine_ls_weighting_details 'w=1/[\s^2^(Fo^2^)+(0.1495P)^2^+22.8332P] where P=(Fo^2^+2Fc^2^)/3'
_refine_ls_weighting_scheme calc
_refine_ls_wR_factor_gt 0.2440
_refine_ls_wR_factor_ref 0.2635
_reflns_number_gt 19963
_reflns_number_total 31301
_reflns_threshold_expression 'I > 2\s(I)'
_cod_data_source_file c4dt01460j1.cif
_cod_data_source_block II
_cod_depositor_comments
;Adding full bibliography for 7031040--7031051.cif.

The following automatic conversions were performed:

'_atom_sites_solution_hydrogens' value 'geom & difmap' was changed to
'mixed'.

Automatic conversion script
Id: cif_fix_values 6452 2018-10-05 10:23:21Z andrius 
;
_cod_database_code 7031044

loop_
_symmetry_equiv_pos_as_xyz
'x, y, z'
'-x+1/2, -y, z+1/2'
'x+1/2, -y+1/2, -z'
'-x, y+1/2, -z+1/2'
'-x, -y, -z'
'x-1/2, y, -z-1/2'
'-x-1/2, y-1/2, z'
'x, -y-1/2, z-1/2'

loop_
_atom_site_label
_atom_site_type_symbol
_atom_site_fract_x
_atom_site_fract_y
_atom_site_fract_z
_atom_site_U_iso_or_equiv
_atom_site_adp_type
_atom_site_occupancy
_atom_site_symmetry_multiplicity
_atom_site_calc_flag
_atom_site_refinement_flags
_atom_site_disorder_assembly
_atom_site_disorder_group
Cu1 Cu 0.55854(3) 0.561626(18) 0.185296(14) 0.02795(16) Uani 1 1 d . . .
Cu2 Cu 0.42323(3) 0.561148(18) 0.184931(14) 0.02803(16) Uani 1 1 d . . .
Cu3 Cu 0.54165(3) 0.479998(18) 0.230412(15) 0.03153(16) Uani 1 1 d . . .
Cu4 Cu 0.44418(3) 0.640281(19) 0.237396(16) 0.03262(17) Uani 1 1 d . . .
N1 N 0.46992(17) 0.52230(13) 0.15300(10) 0.0298(9) Uani 1 1 d . . .
N15 N 0.52137(17) 0.51083(12) 0.16195(10) 0.0292(9) Uani 1 1 d . . .
N18 N 0.36387(18) 0.54451(13) 0.14926(11) 0.0352(10) Uani 1 1 d . . .
N32 N 0.60545(17) 0.46768(12) 0.19746(10) 0.0316(9) Uani 1 1 d . . .
N41 N 0.43257(17) 0.58205(11) 0.25527(10) 0.0269(8) Uani 1 1 d . . .
N55 N 0.42635(17) 0.54958(12) 0.23407(9) 0.0263(8) Uani 1 1 d . . .
N58 N 0.43592(19) 0.65184(12) 0.29097(11) 0.0372(10) Uani 1 1 d . . .
N72 N 0.46512(17) 0.45585(12) 0.21905(10) 0.0276(8) Uani 1 1 d . . .
N81 N 0.55865(16) 0.57054(12) 0.23497(9) 0.0251(8) Uani 1 1 d . . .
N95 N 0.55259(17) 0.53559(12) 0.25354(10) 0.0279(9) Uani 1 1 d . . .
N98 N 0.51980(18) 0.66502(12) 0.22684(10) 0.0313(9) Uani 1 1 d . . .
N112 N 0.55376(18) 0.46152(12) 0.28234(11) 0.0332(9) Uani 1 1 d . . .
N121 N 0.51313(17) 0.60467(12) 0.15718(10) 0.0291(9) Uani 1 1 d . . .
N135 N 0.46140(17) 0.61483(12) 0.16657(10) 0.0283(9) Uani 1 1 d . . .
N138 N 0.61920(17) 0.58311(13) 0.15274(10) 0.0312(9) Uani 1 1 d . . .
N152 N 0.37882(17) 0.65587(12) 0.20622(10) 0.0316(9) Uani 1 1 d . . .
C2 C 0.4391(2) 0.50149(15) 0.13025(12) 0.0296(10) Uani 1 1 d . . .
C3 C 0.4585(2) 0.46385(15) 0.11644(12) 0.0315(11) Uani 1 1 d . . .
C4 C 0.4332(2) 0.43033(16) 0.09604(13) 0.0367(12) Uani 1 1 d . . .
C5 C 0.3831(2) 0.42239(18) 0.08061(13) 0.0389(12) Uani 1 1 d . . .
H5 H 0.3544 0.4427 0.0817 0.047 Uiso 1 1 calc R . .
C6 C 0.3726(2) 0.38519(19) 0.06329(14) 0.0437(14) Uani 1 1 d . A .
C7 C 0.4146(2) 0.35446(19) 0.06287(14) 0.0450(14) Uani 1 1 d . . .
H7 H 0.4075 0.3290 0.0514 0.054 Uiso 1 1 calc R . .
C8 C 0.4666(2) 0.36043(16) 0.07903(14) 0.0387(12) Uani 1 1 d . . .
C9 C 0.5120(2) 0.33246(17) 0.08106(14) 0.0401(13) Uani 1 1 d . . .
H9 H 0.5087 0.3062 0.0703 0.048 Uiso 1 1 calc R . .
C10 C 0.5609(2) 0.34210(16) 0.09815(14) 0.0385(12) Uani 1 1 d . . .
C11 C 0.5667(2) 0.38148(15) 0.11432(13) 0.0338(11) Uani 1 1 d . . .
H11 H 0.6003 0.3882 0.1261 0.041 Uiso 1 1 calc R . .
C12 C 0.5237(2) 0.40963(15) 0.11278(13) 0.0318(11) Uani 1 1 d . . .
C13 C 0.5130(2) 0.45099(14) 0.12687(12) 0.0274(10) Uani 1 1 d . . .
C14 C 0.54357(19) 0.47600(14) 0.14866(12) 0.0276(10) Uani 1 1 d . . .
C16 C 0.4741(2) 0.39916(15) 0.09474(13) 0.0325(11) Uani 1 1 d . . .
C17 C 0.3852(2) 0.52240(15) 0.12291(13) 0.0336(11) Uani 1 1 d . . .
C19 C 0.3153(2) 0.56469(17) 0.14421(15) 0.0396(12) Uani 1 1 d . . .
H19 H 0.2982 0.5787 0.1630 0.048 Uiso 1 1 calc R . .
C20 C 0.2896(3) 0.5655(2) 0.11218(18) 0.0592(18) Uani 1 1 d . . .
H20 H 0.2553 0.5798 0.1093 0.071 Uiso 1 1 calc R . .
C21 C 0.3131(3) 0.5459(2) 0.08515(17) 0.0564(17) Uani 1 1 d . . .
H21 H 0.2970 0.5482 0.0629 0.068 Uiso 1 1 calc R . .
C22 C 0.3617(2) 0.52231(18) 0.09025(14) 0.0428(13) Uani 1 1 d . . .
H22 H 0.3778 0.5068 0.0720 0.051 Uiso 1 1 calc R . .
C23 C 0.3168(2) 0.37714(17) 0.04480(13) 0.0546(16) Uani 1 1 d D . .
C24A C 0.2731(12) 0.4108(8) 0.0514(11) 0.084(7) Uani 0.39(4) 1 d PDU A 1
H24A H 0.2678 0.4143 0.0762 0.126 Uiso 0.39(4) 1 calc PR A 1
H24B H 0.2375 0.4027 0.0408 0.126 Uiso 0.39(4) 1 calc PR A 1
H24C H 0.2858 0.4370 0.0413 0.126 Uiso 0.39(4) 1 calc PR A 1
C25A C 0.2893(14) 0.3347(5) 0.0501(13) 0.078(5) Uani 0.39(4) 1 d PDU A 1
H25A H 0.2816 0.3306 0.0747 0.117 Uiso 0.39(4) 1 calc PR A 1
H25B H 0.3145 0.3129 0.0420 0.117 Uiso 0.39(4) 1 calc PR A 1
H25C H 0.2541 0.3335 0.0372 0.117 Uiso 0.39(4) 1 calc PR A 1
C26A C 0.3365(14) 0.3800(15) 0.0074(4) 0.116(7) Uani 0.39(4) 1 d PDU A 1
H26A H 0.3059 0.3717 -0.0079 0.174 Uiso 0.39(4) 1 calc PR A 1
H26B H 0.3685 0.3616 0.0040 0.174 Uiso 0.39(4) 1 calc PR A 1
H26C H 0.3475 0.4086 0.0023 0.174 Uiso 0.39(4) 1 calc PR A 1
C24B C 0.2683(7) 0.3989(8) 0.0631(7) 0.081(6) Uani 0.61(4) 1 d PDU A 2
H24D H 0.2660 0.4277 0.0553 0.122 Uiso 0.61(4) 1 calc PR A 2
H24E H 0.2745 0.3982 0.0880 0.122 Uiso 0.61(4) 1 calc PR A 2
H24F H 0.2332 0.3846 0.0577 0.122 Uiso 0.61(4) 1 calc PR A 2
C25B C 0.3044(11) 0.3304(3) 0.0446(8) 0.078(5) Uani 0.61(4) 1 d PDU A 2
H25D H 0.3134 0.3187 0.0672 0.116 Uiso 0.61(4) 1 calc PR A 2
H25E H 0.3273 0.3169 0.0270 0.116 Uiso 0.61(4) 1 calc PR A 2
H25F H 0.2647 0.3258 0.0396 0.116 Uiso 0.61(4) 1 calc PR A 2
C26B C 0.3200(11) 0.3919(9) 0.0076(3) 0.117(7) Uani 0.61(4) 1 d PDU A 2
H26D H 0.2828 0.3900 -0.0030 0.175 Uiso 0.61(4) 1 calc PR A 2
H26E H 0.3463 0.3745 -0.0052 0.175 Uiso 0.61(4) 1 calc PR A 2
H26F H 0.3327 0.4207 0.0071 0.175 Uiso 0.61(4) 1 calc PR A 2
C27 C 0.6093(2) 0.31048(17) 0.09928(15) 0.0447(14) Uani 1 1 d . . .
C28 C 0.5897(3) 0.27062(19) 0.11492(18) 0.0601(18) Uani 1 1 d . . .
H281 H 0.6204 0.2505 0.1149 0.090 Uiso 1 1 calc R . .
H282 H 0.5584 0.2596 0.1014 0.090 Uiso 1 1 calc R . .
H283 H 0.5774 0.2756 0.1386 0.090 Uiso 1 1 calc R . .
C29 C 0.6287(3) 0.3028(2) 0.06191(17) 0.0595(17) Uani 1 1 d . . .
H291 H 0.6440 0.3285 0.0524 0.089 Uiso 1 1 calc R . .
H292 H 0.5967 0.2938 0.0480 0.089 Uiso 1 1 calc R . .
H293 H 0.6575 0.2813 0.0617 0.089 Uiso 1 1 calc R . .
C30 C 0.6591(3) 0.3264(2) 0.12030(18) 0.0569(17) Uani 1 1 d . . .
H301 H 0.6730 0.3523 0.1101 0.085 Uiso 1 1 calc R . .
H302 H 0.6890 0.3057 0.1201 0.085 Uiso 1 1 calc R . .
H303 H 0.6472 0.3316 0.1440 0.085 Uiso 1 1 calc R . .
C31 C 0.6004(2) 0.46642(14) 0.16277(13) 0.0314(11) Uani 1 1 d . . .
C33 C 0.6570(2) 0.46031(17) 0.21017(15) 0.0442(14) Uani 1 1 d . . .
H33 H 0.6616 0.4602 0.2344 0.053 Uiso 1 1 calc R . .
C34 C 0.7030(2) 0.45305(19) 0.19018(16) 0.0496(15) Uani 1 1 d . . .
H34 H 0.7386 0.4489 0.2005 0.060 Uiso 1 1 calc R . .
C35 C 0.6975(2) 0.45177(18) 0.15488(16) 0.0463(14) Uani 1 1 d . . .
H35 H 0.7289 0.4463 0.1406 0.056 Uiso 1 1 calc R . .
C36 C 0.6449(2) 0.45869(16) 0.14084(14) 0.0378(12) Uani 1 1 d . . .
H36 H 0.6396 0.4581 0.1166 0.045 Uiso 1 1 calc R . .
C42 C 0.4262(2) 0.57848(15) 0.28950(12) 0.0296(10) Uani 1 1 d . . .
C43 C 0.4069(2) 0.54131(15) 0.30437(13) 0.0334(11) Uani 1 1 d . . .
C44 C 0.3900(2) 0.52822(15) 0.33920(13) 0.0340(11) Uani 1 1 d . . .
C45 C 0.3841(2) 0.54655(16) 0.37062(13) 0.0368(12) Uani 1 1 d . . .
H45 H 0.3890 0.5756 0.3728 0.044 Uiso 1 1 calc R . .
C46 C 0.3706(2) 0.52226(17) 0.40020(13) 0.0418(13) Uani 1 1 d . B .
C47 C 0.3582(2) 0.48098(18) 0.39586(13) 0.0426(13) Uani 1 1 d . . .
H47 H 0.3468 0.4655 0.4154 0.051 Uiso 1 1 calc R . .
C48 C 0.3618(2) 0.46028(16) 0.36339(13) 0.0370(12) Uani 1 1 d . . .
C49 C 0.3518(2) 0.41863(17) 0.35543(13) 0.0416(13) Uani 1 1 d . . .
H49 H 0.3401 0.4005 0.3733 0.050 Uiso 1 1 calc R . .
C50 C 0.3583(2) 0.40296(16) 0.32265(14) 0.0398(12) Uani 1 1 d . . .
C51 C 0.3757(2) 0.42926(15) 0.29565(13) 0.0333(11) Uani 1 1 d . . .
H51 H 0.3805 0.4185 0.2731 0.040 Uiso 1 1 calc R . .
C52 C 0.3855(2) 0.47038(15) 0.30215(12) 0.0303(10) Uani 1 1 d . . .
C53 C 0.4035(2) 0.50688(14) 0.28194(12) 0.0302(10) Uani 1 1 d . . .
C54 C 0.41535(19) 0.51137(13) 0.24725(12) 0.0249(9) Uani 1 1 d . . .
C56 C 0.3780(2) 0.48569(15) 0.33572(12) 0.0301(10) Uani 1 1 d . . .
C57 C 0.4419(2) 0.61653(15) 0.30894(12) 0.0308(11) Uani 1 1 d . . .
C59 C 0.4516(3) 0.68745(18) 0.30686(16) 0.0499(15) Uani 1 1 d . . .
H59 H 0.4475 0.7128 0.2948 0.060 Uiso 1 1 calc R . .
C60 C 0.4732(3) 0.68849(19) 0.33942(16) 0.0490(15) Uani 1 1 d . . .
H60 H 0.4823 0.7142 0.3499 0.059 Uiso 1 1 calc R . .
C61 C 0.4813(2) 0.65251(19) 0.35658(15) 0.0453(14) Uani 1 1 d . . .
H61 H 0.4974 0.6526 0.3789 0.054 Uiso 1 1 calc R . .
C62 C 0.4660(2) 0.61551(17) 0.34119(13) 0.0373(12) Uani 1 1 d . . .
H62 H 0.4720 0.5899 0.3526 0.045 Uiso 1 1 calc R . .
C63 C 0.3706(2) 0.54309(16) 0.43588(13) 0.0504(15) Uani 1 1 d D . .
C64A C 0.4113(4) 0.5803(3) 0.4364(3) 0.058(3) Uani 0.81(3) 1 d PDU B 1
H641 H 0.4491 0.5707 0.4307 0.088 Uiso 0.81(3) 1 d PR B 1
H642 H 0.4114 0.5928 0.4593 0.088 Uiso 0.81(3) 1 d PR B 1
H643 H 0.3992 0.6008 0.4194 0.088 Uiso 0.81(3) 1 d PR B 1
C65A C 0.3896(8) 0.5129(3) 0.4640(2) 0.096(5) Uani 0.81(3) 1 d PDU B 1
H651 H 0.3651 0.4886 0.4641 0.144 Uiso 0.81(3) 1 d PR B 1
H652 H 0.3877 0.5267 0.4864 0.144 Uiso 0.81(3) 1 d PR B 1
H653 H 0.4282 0.5042 0.4595 0.144 Uiso 0.81(3) 1 d PR B 1
C66A C 0.3120(3) 0.5587(4) 0.4438(3) 0.067(3) Uani 0.81(3) 1 d PDU B 1
H661 H 0.3012 0.5796 0.4268 0.101 Uiso 0.81(3) 1 d PR B 1
H662 H 0.3115 0.5711 0.4669 0.101 Uiso 0.81(3) 1 d PR B 1
H663 H 0.2856 0.5355 0.4430 0.101 Uiso 0.81(3) 1 d PR B 1
C64B C 0.4227(11) 0.5666(14) 0.4472(11) 0.059(4) Uani 0.19(3) 1 d PDU B 2
H644 H 0.4535 0.5471 0.4508 0.088 Uiso 0.19(3) 1 d PR B 2
H645 H 0.4150 0.5815 0.4686 0.088 Uiso 0.19(3) 1 d PR B 2
H646 H 0.4332 0.5865 0.4292 0.088 Uiso 0.19(3) 1 d PR B 2
C65B C 0.360(2) 0.5070(10) 0.4607(10) 0.096(6) Uani 0.19(3) 1 d PDU B 2
H654 H 0.3301 0.4896 0.4520 0.145 Uiso 0.19(3) 1 d PR B 2
H655 H 0.3501 0.5180 0.4834 0.145 Uiso 0.19(3) 1 d PR B 2
H656 H 0.3946 0.4905 0.4629 0.145 Uiso 0.19(3) 1 d PR B 2
C66B C 0.3201(13) 0.5722(13) 0.4373(14) 0.067(4) Uani 0.19(3) 1 d PDU B 2
H664 H 0.3207 0.5906 0.4173 0.101 Uiso 0.19(3) 1 d PR B 2
H665 H 0.3218 0.5888 0.4584 0.101 Uiso 0.19(3) 1 d PR B 2
H666 H 0.2856 0.5559 0.4372 0.101 Uiso 0.19(3) 1 d PR B 2
C67 C 0.3469(3) 0.35762(17) 0.31642(15) 0.0462(14) Uani 1 1 d . . .
C68 C 0.3863(4) 0.3308(2) 0.3389(2) 0.081(2) Uani 1 1 d . . .
H681 H 0.3725 0.3023 0.3395 0.122 Uiso 1 1 calc R . .
H682 H 0.3873 0.3420 0.3623 0.122 Uiso 1 1 calc R . .
H683 H 0.4241 0.3312 0.3291 0.122 Uiso 1 1 calc R . .
C69 C 0.2868(3) 0.3473(2) 0.3280(2) 0.081(2) Uani 1 1 d . . .
H691 H 0.2600 0.3617 0.3132 0.121 Uiso 1 1 calc R . .
H692 H 0.2816 0.3562 0.3519 0.121 Uiso 1 1 calc R . .
H693 H 0.2807 0.3174 0.3264 0.121 Uiso 1 1 calc R . .
C70 C 0.3537(5) 0.3435(2) 0.27982(19) 0.090(3) Uani 1 1 d . . .
H701 H 0.3330 0.3621 0.2645 0.134 Uiso 1 1 calc R . .
H702 H 0.3390 0.3153 0.2774 0.134 Uiso 1 1 calc R . .
H703 H 0.3934 0.3439 0.2736 0.134 Uiso 1 1 calc R . .
C71 C 0.4157(2) 0.47563(13) 0.22345(12) 0.0264(10) Uani 1 1 d . . .
C73 C 0.4655(2) 0.42087(15) 0.20111(13) 0.0368(12) Uani 1 1 d . . .
H73 H 0.5002 0.4068 0.1986 0.044 Uiso 1 1 calc R . .
C74 C 0.4189(2) 0.40363(16) 0.18588(14) 0.0392(13) Uani 1 1 d . . .
H74 H 0.4209 0.3781 0.1738 0.047 Uiso 1 1 calc R . .
C75 C 0.3691(2) 0.42506(17) 0.18898(14) 0.0428(13) Uani 1 1 d . . .
H75 H 0.3364 0.4151 0.1779 0.051 Uiso 1 1 calc R . .
C76 C 0.3669(2) 0.46105(15) 0.20820(13) 0.0361(12) Uani 1 1 d . . .
H76 H 0.3326 0.4756 0.2110 0.043 Uiso 1 1 calc R . .
C82 C 0.56968(19) 0.60625(14) 0.25070(13) 0.0283(10) Uani 1 1 d . . .
C83 C 0.58332(19) 0.60758(14) 0.28559(12) 0.0270(10) Uani 1 1 d . . .
C84 C 0.6017(2) 0.64148(15) 0.30787(12) 0.0317(11) Uani 1 1 d . . .
C85 C 0.6093(2) 0.68355(16) 0.30469(13) 0.0361(12) Uani 1 1 d . . .
H85 H 0.6028 0.6969 0.2833 0.043 Uiso 1 1 calc R . .
C86 C 0.6271(2) 0.70726(16) 0.33414(13) 0.0382(12) Uani 1 1 d . C .
C87 C 0.6373(2) 0.68708(17) 0.36483(14) 0.0402(13) Uani 1 1 d . . .
H87 H 0.6493 0.7029 0.3840 0.048 Uiso 1 1 calc R . .
C88 C 0.6304(2) 0.64419(17) 0.36888(13) 0.0365(12) Uani 1 1 d . . .
C89 C 0.6378(2) 0.61981(16) 0.39909(13) 0.0366(12) Uani 1 1 d . . .
H89 H 0.6496 0.6332 0.4196 0.044 Uiso 1 1 calc R . .
C90 C 0.6284(2) 0.57773(17) 0.39991(13) 0.0367(12) Uani 1 1 d . . .
C91 C 0.6104(2) 0.55756(15) 0.36941(12) 0.0314(11) Uani 1 1 d . . .
H91 H 0.6046 0.5285 0.3696 0.038 Uiso 1 1 calc R . .
C92 C 0.6013(2) 0.57945(15) 0.33940(12) 0.0292(10) Uani 1 1 d . . .
C93 C 0.5818(2) 0.57014(15) 0.30444(12) 0.0305(11) Uani 1 1 d . . .
C94 C 0.5619(2) 0.53493(15) 0.28737(12) 0.0284(10) Uani 1 1 d . . .
C95 C 0.6120(2) 0.62165(15) 0.33995(12) 0.0301(11) Uani 1 1 d . . .
C97 C 0.5694(2) 0.64453(14) 0.23008(11) 0.0269(10) Uani 1 1 d . . .
C99 C 0.5210(2) 0.70282(15) 0.21188(14) 0.0376(12) Uani 1 1 d . . .
H99 H 0.4868 0.7177 0.2102 0.045 Uiso 1 1 calc R . .
C100 C 0.5681(2) 0.72086(17) 0.19916(15) 0.0439(14) Uani 1 1 d . . .
H100 H 0.5663 0.7478 0.1895 0.053 Uiso 1 1 calc R . .
C101 C 0.6178(2) 0.70013(18) 0.20033(15) 0.0455(14) Uani 1 1 d . . .
H101 H 0.6506 0.7116 0.1904 0.055 Uiso 1 1 calc R . .
C102 C 0.6190(2) 0.66114(16) 0.21676(13) 0.0366(12) Uani 1 1 d . . .
H102 H 0.6532 0.6463 0.2188 0.044 Uiso 1 1 calc R . .
C103 C 0.6349(2) 0.75429(16) 0.33134(12) 0.0423(13) Uani 1 1 d D . .
C104 C 0.6314(5) 0.7703(3) 0.29402(16) 0.079(4) Uani 0.784(12) 1 d PDU C 1
H10A H 0.6316 0.8006 0.2940 0.118 Uiso 0.784(12) 1 calc PR C 1
H10B H 0.5967 0.7603 0.2834 0.118 Uiso 0.784(12) 1 calc PR C 1
H10C H 0.6635 0.7600 0.2809 0.118 Uiso 0.784(12) 1 calc PR C 1
C105 C 0.6919(4) 0.7670(3) 0.3459(3) 0.088(4) Uani 0.784(12) 1 d PDU C 1
H10D H 0.6970 0.7969 0.3430 0.132 Uiso 0.784(12) 1 calc PR C 1
H10E H 0.7216 0.7522 0.3336 0.132 Uiso 0.784(12) 1 calc PR C 1
H10F H 0.6935 0.7600 0.3704 0.132 Uiso 0.784(12) 1 calc PR C 1
C106 C 0.5890(4) 0.7760(2) 0.3522(3) 0.081(4) Uani 0.784(12) 1 d PDU C 1
H10G H 0.5904 0.7664 0.3761 0.121 Uiso 0.784(12) 1 calc PR C 1
H10H H 0.5524 0.7694 0.3424 0.121 Uiso 0.784(12) 1 calc PR C 1
H10I H 0.5950 0.8060 0.3516 0.121 Uiso 0.784(12) 1 calc PR C 1
C204 C 0.6711(13) 0.7621(10) 0.2995(6) 0.080(5) Uani 0.216(12) 1 d PDU C 2
H20A H 0.6623 0.7894 0.2900 0.120 Uiso 0.216(12) 1 calc PR C 2
H20B H 0.6633 0.7408 0.2822 0.120 Uiso 0.216(12) 1 calc PR C 2
H20C H 0.7107 0.7611 0.3059 0.120 Uiso 0.216(12) 1 calc PR C 2
C205 C 0.6628(14) 0.7718(12) 0.3628(6) 0.086(5) Uani 0.216(12) 1 d PDU C 2
H20D H 0.6865 0.7505 0.3733 0.130 Uiso 0.216(12) 1 calc PR C 2
H20E H 0.6343 0.7806 0.3793 0.130 Uiso 0.216(12) 1 calc PR C 2
H20F H 0.6858 0.7956 0.3562 0.130 Uiso 0.216(12) 1 calc PR C 2
C206 C 0.5778(7) 0.7748(9) 0.3259(10) 0.081(5) Uani 0.216(12) 1 d PDU C 2
H20G H 0.5681 0.7911 0.3463 0.122 Uiso 0.216(12) 1 calc PR C 2
H20H H 0.5494 0.7533 0.3223 0.122 Uiso 0.216(12) 1 calc PR C 2
H20I H 0.5794 0.7929 0.3058 0.122 Uiso 0.216(12) 1 calc PR C 2
C107 C 0.6327(2) 0.55267(19) 0.43345(13) 0.0420(13) Uani 1 1 d . . .
C108 C 0.6599(3) 0.51054(19) 0.42731(15) 0.0532(16) Uani 1 1 d . . .
H104 H 0.6361 0.4939 0.4121 0.080 Uiso 1 1 calc R . .
H105 H 0.6646 0.4962 0.4493 0.080 Uiso 1 1 calc R . .
H106 H 0.6966 0.5145 0.4165 0.080 Uiso 1 1 calc R . .
C109 C 0.6663(3) 0.5757(2) 0.46030(14) 0.0572(17) Uani 1 1 d . . .
H107 H 0.6724 0.5576 0.4802 0.086 Uiso 1 1 calc R . .
H108 H 0.6458 0.6005 0.4675 0.086 Uiso 1 1 calc R . .
H109 H 0.7025 0.5838 0.4505 0.086 Uiso 1 1 calc R . .
C110 C 0.5724(3) 0.5468(2) 0.44649(15) 0.0567(17) Uani 1 1 d . . .
H110 H 0.5522 0.5282 0.4310 0.085 Uiso 1 1 calc R . .
H111 H 0.5534 0.5737 0.4471 0.085 Uiso 1 1 calc R . .
H112 H 0.5731 0.5349 0.4697 0.085 Uiso 1 1 calc R . .
C111 C 0.5476(2) 0.49392(16) 0.30338(13) 0.0321(11) Uani 1 1 d . . .
C113 C 0.5388(3) 0.42415(17) 0.29458(15) 0.0445(14) Uani 1 1 d . . .
H113 H 0.5433 0.4007 0.2801 0.053 Uiso 1 1 calc R . .
C114 C 0.5172(3) 0.41839(18) 0.32722(17) 0.0480(15) Uani 1 1 d . . .
H114 H 0.5073 0.3915 0.3350 0.058 Uiso 1 1 calc R . .
C115 C 0.5103(2) 0.45201(18) 0.34812(15) 0.0423(13) Uani 1 1 d . . .
H115 H 0.4953 0.4488 0.3706 0.051 Uiso 1 1 calc R . .
C116 C 0.5254(2) 0.49087(17) 0.33623(13) 0.0356(12) Uani 1 1 d . . .
H116 H 0.5206 0.5148 0.3502 0.043 Uiso 1 1 calc R . .
C122 C 0.54440(19) 0.62910(15) 0.13698(11) 0.0266(10) Uani 1 1 d . . .
C123 C 0.5253(2) 0.66777(15) 0.12705(12) 0.0304(11) Uani 1 1 d . . .
C124 C 0.5506(2) 0.70407(15) 0.10991(13) 0.0347(11) Uani 1 1 d . . .
C125 C 0.6023(2) 0.71396(17) 0.09684(13) 0.0383(12) Uani 1 1 d . . .
H125 H 0.6314 0.6939 0.0971 0.046 Uiso 1 1 calc R . .
C126 C 0.6125(2) 0.75372(18) 0.08308(13) 0.0404(13) Uani 1 1 d . . .
C127 C 0.5712(2) 0.78380(17) 0.08382(14) 0.0428(13) Uani 1 1 d . . .
H127 H 0.5785 0.8105 0.0747 0.051 Uiso 1 1 calc R . .
C128 C 0.5174(2) 0.77475(17) 0.09836(14) 0.0379(12) Uani 1 1 d . . .
C129 C 0.4720(2) 0.80312(16) 0.10247(14) 0.0409(13) Uani 1 1 d . . .
H129 H 0.4754 0.8305 0.0939 0.049 Uiso 1 1 calc R . .
C130 C 0.4226(2) 0.79108(17) 0.11898(15) 0.0416(13) Uani 1 1 d . . .
C131 C 0.4169(2) 0.75066(15) 0.13174(13) 0.0358(12) Uani 1 1 d . . .
H131 H 0.3834 0.7427 0.1431 0.043 Uiso 1 1 calc R . .
C132 C 0.4596(2) 0.72232(15) 0.12782(13) 0.0332(11) Uani 1 1 d . . .
C133 C 0.4705(2) 0.67917(15) 0.13755(12) 0.0305(11) Uani 1 1 d . . .
C134 C 0.4392(2) 0.65115(16) 0.15719(12) 0.0326(11) Uani 1 1 d . . .
C136 C 0.5086(2) 0.73535(16) 0.11098(13) 0.0335(11) Uani 1 1 d . . .
C137 C 0.5990(2) 0.60860(15) 0.12830(12) 0.0318(11) Uani 1 1 d . . .
C139 C 0.6675(2) 0.56344(17) 0.14677(15) 0.0417(13) Uani 1 1 d . . .
H139 H 0.6832 0.5472 0.1647 0.050 Uiso 1 1 calc R . .
C140 C 0.6954(3) 0.5657(2) 0.11585(16) 0.0553(17) Uani 1 1 d . . .
H140 H 0.7286 0.5502 0.1120 0.066 Uiso 1 1 calc R . .
C141 C 0.6735(3) 0.5914(2) 0.09048(16) 0.0556(17) Uani 1 1 d . . .
H141 H 0.6920 0.5938 0.0689 0.067 Uiso 1 1 calc R . .
C142 C 0.6249(2) 0.61338(18) 0.09653(13) 0.0403(13) Uani 1 1 d . . .
H142 H 0.6097 0.6312 0.0795 0.048 Uiso 1 1 calc R . .
C143 C 0.6709(3) 0.76216(18) 0.06813(16) 0.0495(15) Uani 1 1 d . . .
C144 C 0.6788(3) 0.7332(2) 0.03712(18) 0.075(2) Uani 1 1 d . . .
H241 H 0.7159 0.7377 0.0271 0.113 Uiso 1 1 calc R . .
H242 H 0.6500 0.7392 0.0199 0.113 Uiso 1 1 calc R . .
H243 H 0.6754 0.7044 0.0447 0.113 Uiso 1 1 calc R . .
C145 C 0.7146(3) 0.7527(2) 0.09520(19) 0.0657(19) Uani 1 1 d . . .
H244 H 0.7061 0.7682 0.1162 0.099 Uiso 1 1 calc R . .
H245 H 0.7516 0.7608 0.0867 0.099 Uiso 1 1 calc R . .
H246 H 0.7145 0.7229 0.1002 0.099 Uiso 1 1 calc R . .
C146 C 0.6769(3) 0.8072(2) 0.0557(2) 0.079(2) Uani 1 1 d . . .
H247 H 0.6734 0.8260 0.0753 0.118 Uiso 1 1 calc R . .
H248 H 0.6474 0.8133 0.0389 0.118 Uiso 1 1 calc R . .
H249 H 0.7135 0.8109 0.0449 0.118 Uiso 1 1 calc R . .
C147 C 0.3719(3) 0.82075(16) 0.12449(17) 0.0492(15) Uani 1 1 d . . .
C148 C 0.3819(3) 0.86272(18) 0.10812(19) 0.0604(18) Uani 1 1 d . . .
H250 H 0.4152 0.8754 0.1183 0.091 Uiso 1 1 calc R . .
H251 H 0.3494 0.8806 0.1122 0.091 Uiso 1 1 calc R . .
H252 H 0.3874 0.8593 0.0833 0.091 Uiso 1 1 calc R . .
C149 C 0.3638(4) 0.8269(2) 0.16332(19) 0.075(2) Uani 1 1 d . . .
H253 H 0.3984 0.8377 0.1734 0.112 Uiso 1 1 calc R . .
H254 H 0.3545 0.8003 0.1740 0.112 Uiso 1 1 calc R . .
H255 H 0.3333 0.8466 0.1673 0.112 Uiso 1 1 calc R . .
C150 C 0.3205(3) 0.8017(2) 0.1088(2) 0.072(2) Uani 1 1 d . . .
H256 H 0.2879 0.8190 0.1141 0.108 Uiso 1 1 calc R . .
H257 H 0.3149 0.7739 0.1183 0.108 Uiso 1 1 calc R . .
H258 H 0.3252 0.7999 0.0838 0.108 Uiso 1 1 calc R . .
C151 C 0.3832(2) 0.65958(15) 0.17206(13) 0.0334(11) Uani 1 1 d . . .
C153 C 0.3284(2) 0.66081(17) 0.22038(15) 0.0430(13) Uani 1 1 d . . .
H153 H 0.3248 0.6581 0.2446 0.052 Uiso 1 1 calc R . .
C154 C 0.2807(2) 0.66975(17) 0.20100(17) 0.0469(14) Uani 1 1 d . . .
H154 H 0.2455 0.6734 0.2119 0.056 Uiso 1 1 calc R . .
C155 C 0.2856(2) 0.67318(15) 0.16603(16) 0.0421(13) Uani 1 1 d . . .
H155 H 0.2536 0.6784 0.1522 0.051 Uiso 1 1 calc R . .
C156 C 0.3381(2) 0.66888(15) 0.15094(14) 0.0354(11) Uani 1 1 d . . .
H156 H 0.3429 0.6722 0.1268 0.042 Uiso 1 1 calc R . .
P1A P 0.46182(15) 0.80639(9) 0.25504(10) 0.0809(12) Uani 0.674(5) 1 d PDU D 1
F1A F 0.4811(3) 0.8139(2) 0.21673(13) 0.142(3) Uani 0.674(5) 1 d PDU D 1
F2A F 0.4427(3) 0.7974(2) 0.29272(12) 0.134(3) Uani 0.674(5) 1 d PDU D 1
F3A F 0.4999(3) 0.84232(17) 0.2673(2) 0.133(3) Uani 0.674(5) 1 d PDU D 1
F4A F 0.4238(3) 0.76945(16) 0.24194(17) 0.114(3) Uani 0.674(5) 1 d PDU D 1
F5A F 0.5112(3) 0.77448(18) 0.25944(19) 0.126(3) Uani 0.674(5) 1 d PDU D 1
F6A F 0.4117(3) 0.83663(18) 0.24924(19) 0.126(3) Uani 0.674(5) 1 d PDU D 1
P1B P 0.4396(4) 0.8153(2) 0.2700(2) 0.120(2) Uani 0.326(5) 1 d PDU D 2
F1B F 0.4896(5) 0.8356(4) 0.2495(4) 0.133(4) Uani 0.326(5) 1 d PDU D 2
F2B F 0.3905(5) 0.7940(4) 0.2896(3) 0.131(4) Uani 0.326(5) 1 d PDU D 2
F3B F 0.4603(7) 0.8364(4) 0.3036(3) 0.138(4) Uani 0.326(5) 1 d PDU D 2
F4B F 0.4200(7) 0.7936(4) 0.2356(3) 0.131(3) Uani 0.326(5) 1 d PDU D 2
F5B F 0.4779(6) 0.7765(3) 0.2774(4) 0.131(4) Uani 0.326(5) 1 d PDU D 2
F6B F 0.4023(6) 0.8534(3) 0.2611(4) 0.145(4) Uani 0.326(5) 1 d PDU D 2
P2 P 0.77561(10) 0.92811(8) 0.05018(6) 0.0892(7) Uani 1 1 d D . .
F7 F 0.8003(2) 0.94490(18) 0.01611(11) 0.146(3) Uani 1 1 d D . .
F8 F 0.7516(2) 0.91038(19) 0.08555(11) 0.149(3) Uani 1 1 d D . .
F9 F 0.83629(17) 0.91683(18) 0.06295(13) 0.129(2) Uani 1 1 d D . .
F10 F 0.71440(18) 0.9386(2) 0.03857(13) 0.179(4) Uani 1 1 d D . .
F11 F 0.7694(3) 0.88395(15) 0.03406(15) 0.166(3) Uani 1 1 d D . .
F12 F 0.7817(2) 0.97148(13) 0.06735(14) 0.143(3) Uani 1 1 d D . .
P3 P 0.54261(9) 0.70591(6) 0.46077(5) 0.0674(5) Uani 1 1 d D . .
F13 F 0.48611(17) 0.73098(15) 0.45898(12) 0.1078(18) Uani 1 1 d D . .
F14 F 0.59931(18) 0.68143(16) 0.46308(13) 0.124(2) Uani 1 1 d D . .
F15 F 0.5753(2) 0.74810(13) 0.46265(17) 0.156(3) Uani 1 1 d D . .
F16 F 0.5097(3) 0.66426(13) 0.45788(17) 0.162(3) Uani 1 1 d D . .
F17 F 0.5471(2) 0.70759(18) 0.42053(9) 0.126(2) Uani 1 1 d D . .
F18 F 0.5377(3) 0.70466(19) 0.50078(9) 0.154(3) Uani 1 1 d D . .
P4 P 0.24217(6) 0.55636(5) 0.24924(5) 0.0533(4) Uani 1 1 d D . .
F19 F 0.18119(13) 0.54813(13) 0.26300(12) 0.0910(15) Uani 1 1 d D . .
F20 F 0.30332(13) 0.56552(13) 0.23664(12) 0.0891(15) Uani 1 1 d D . .
F21 F 0.21909(18) 0.56749(17) 0.21284(10) 0.120(2) Uani 1 1 d D . .
F22 F 0.26504(18) 0.54675(15) 0.28642(9) 0.1025(16) Uani 1 1 d D . .
F23 F 0.24911(18) 0.50956(10) 0.23988(12) 0.0931(15) Uani 1 1 d D . .
F24 F 0.2355(2) 0.60354(10) 0.26002(13) 0.116(2) Uani 1 1 d D . .

loop_
_atom_site_aniso_label
_atom_site_aniso_U_11
_atom_site_aniso_U_22
_atom_site_aniso_U_33
_atom_site_aniso_U_23
_atom_site_aniso_U_13
_atom_site_aniso_U_12
Cu1 0.0252(3) 0.0305(3) 0.0281(3) -0.0006(2) -0.0013(2) 0.0001(2)
Cu2 0.0245(3) 0.0297(3) 0.0299(3) 0.0006(2) 0.0032(2) 0.0005(2)
Cu3 0.0272(3) 0.0310(3) 0.0364(3) -0.0034(2) -0.0038(3) 0.0008(3)
Cu4 0.0284(3) 0.0304(3) 0.0390(3) 0.0036(2) 0.0025(3) -0.0007(3)
N1 0.019(2) 0.041(2) 0.029(2) -0.0052(17) 0.0038(17) 0.0051(18)
N15 0.022(2) 0.034(2) 0.032(2) -0.0039(17) 0.0034(18) 0.0008(17)
N18 0.026(2) 0.041(2) 0.039(2) -0.0041(19) -0.0015(19) 0.0012(19)
N32 0.022(2) 0.034(2) 0.039(2) -0.0053(17) -0.0047(19) 0.0023(17)
N41 0.023(2) 0.0238(18) 0.034(2) -0.0031(16) -0.0004(18) 0.0005(16)
N55 0.023(2) 0.0282(19) 0.028(2) 0.0002(15) -0.0009(17) 0.0059(16)
N58 0.039(3) 0.028(2) 0.045(2) -0.0056(18) 0.009(2) -0.0079(19)
N72 0.024(2) 0.0280(19) 0.031(2) -0.0012(16) -0.0007(18) 0.0006(17)
N81 0.020(2) 0.031(2) 0.0251(19) -0.0003(15) -0.0009(16) -0.0010(16)
N95 0.024(2) 0.0299(19) 0.030(2) 0.0011(16) 0.0024(17) -0.0007(17)
N98 0.032(2) 0.0250(19) 0.037(2) 0.0052(16) -0.0021(19) -0.0031(18)
N112 0.033(2) 0.026(2) 0.040(2) -0.0003(17) -0.012(2) -0.0008(18)
N121 0.021(2) 0.037(2) 0.029(2) -0.0003(17) -0.0023(17) -0.0014(18)
N135 0.024(2) 0.029(2) 0.032(2) -0.0001(16) -0.0031(18) -0.0013(17)
N138 0.019(2) 0.042(2) 0.033(2) 0.0039(18) -0.0007(18) -0.0009(18)
N152 0.024(2) 0.033(2) 0.038(2) 0.0048(17) 0.0017(19) -0.0017(18)
C2 0.017(2) 0.037(3) 0.035(3) -0.001(2) -0.000(2) -0.005(2)
C3 0.026(3) 0.037(3) 0.032(2) -0.004(2) -0.003(2) 0.002(2)
C4 0.030(3) 0.043(3) 0.037(3) -0.013(2) -0.002(2) -0.002(2)
C5 0.022(3) 0.059(3) 0.036(3) -0.009(2) -0.003(2) 0.002(2)
C6 0.026(3) 0.066(4) 0.039(3) -0.018(3) -0.001(2) -0.011(3)
C7 0.033(3) 0.057(3) 0.045(3) -0.018(3) -0.006(3) -0.009(3)
C8 0.033(3) 0.042(3) 0.041(3) -0.009(2) -0.001(2) 0.000(2)
C9 0.033(3) 0.036(3) 0.051(3) -0.012(2) -0.002(3) -0.000(2)
C10 0.031(3) 0.038(3) 0.046(3) -0.008(2) 0.002(3) -0.004(2)
C11 0.025(3) 0.038(3) 0.039(3) -0.005(2) -0.008(2) 0.000(2)
C12 0.025(3) 0.034(2) 0.037(3) -0.006(2) -0.000(2) -0.001(2)
C13 0.021(2) 0.031(2) 0.030(2) -0.0055(19) 0.001(2) 0.003(2)
C14 0.017(2) 0.033(2) 0.032(2) -0.0072(19) 0.000(2) -0.0056(19)
C16 0.021(2) 0.039(3) 0.037(3) -0.009(2) -0.006(2) 0.005(2)
C17 0.023(3) 0.038(3) 0.039(3) -0.001(2) -0.003(2) 0.002(2)
C19 0.021(3) 0.046(3) 0.052(3) -0.007(2) 0.001(2) 0.005(2)
C20 0.026(3) 0.078(4) 0.073(4) -0.011(4) -0.017(3) 0.017(3)
C21 0.043(4) 0.069(4) 0.057(4) -0.011(3) -0.024(3) 0.010(3)
C22 0.031(3) 0.054(3) 0.043(3) -0.006(3) -0.010(3) 0.004(3)
C23 0.037(3) 0.071(4) 0.056(4) -0.025(3) -0.014(3) -0.004(3)
C24A 0.027(6) 0.122(13) 0.103(15) -0.041(11) -0.012(7) 0.003(8)
C25A 0.017(12) 0.089(7) 0.127(13) -0.032(7) -0.003(9) -0.003(7)
C26A 0.024(13) 0.27(2) 0.057(6) 0.019(9) -0.026(6) 0.012(12)
C24B 0.024(5) 0.119(12) 0.100(15) -0.038(11) -0.012(7) 0.002(7)
C25B 0.017(11) 0.088(7) 0.127(12) -0.035(7) -0.004(8) -0.001(6)
C26B 0.024(12) 0.27(2) 0.058(5) 0.020(8) -0.024(5) 0.009(11)
C27 0.029(3) 0.042(3) 0.063(4) -0.016(3) -0.006(3) 0.005(2)
C28 0.063(5) 0.050(4) 0.067(4) -0.001(3) -0.019(4) 0.004(3)
C29 0.043(4) 0.063(4) 0.073(4) -0.022(3) 0.002(3) 0.016(3)
C30 0.041(4) 0.054(4) 0.076(4) -0.014(3) -0.020(3) 0.015(3)
C31 0.020(2) 0.032(2) 0.043(3) -0.004(2) -0.004(2) -0.001(2)
C33 0.034(3) 0.052(3) 0.047(3) -0.018(3) -0.016(3) 0.013(3)
C34 0.021(3) 0.062(4) 0.066(4) -0.012(3) -0.006(3) 0.011(3)
C35 0.018(3) 0.057(3) 0.064(4) -0.018(3) 0.006(3) 0.004(2)
C36 0.024(3) 0.041(3) 0.048(3) -0.007(2) 0.003(2) 0.003(2)
C42 0.024(3) 0.032(2) 0.033(3) 0.001(2) -0.000(2) 0.007(2)
C43 0.029(3) 0.037(3) 0.034(3) -0.000(2) 0.000(2) 0.005(2)
C44 0.026(3) 0.037(3) 0.039(3) 0.007(2) -0.000(2) 0.009(2)
C45 0.038(3) 0.038(3) 0.034(3) -0.000(2) -0.000(2) 0.007(2)
C46 0.043(3) 0.047(3) 0.036(3) -0.000(2) -0.003(3) 0.008(3)
C47 0.042(3) 0.055(3) 0.031(3) 0.015(2) 0.007(2) 0.009(3)
C48 0.035(3) 0.044(3) 0.033(3) 0.010(2) 0.001(2) 0.003(2)
C49 0.040(3) 0.048(3) 0.037(3) 0.013(2) 0.008(3) 0.002(3)
C50 0.032(3) 0.041(3) 0.046(3) 0.009(2) 0.003(3) 0.002(2)
C51 0.026(3) 0.034(3) 0.039(3) 0.004(2) 0.003(2) -0.002(2)
C52 0.024(3) 0.037(3) 0.030(2) 0.004(2) 0.003(2) 0.003(2)
C53 0.024(3) 0.028(2) 0.038(3) -0.000(2) 0.000(2) 0.002(2)
C54 0.020(2) 0.027(2) 0.028(2) 0.0017(18) 0.002(2) 0.0021(19)
C56 0.025(3) 0.034(2) 0.031(2) 0.004(2) 0.004(2) 0.007(2)
C57 0.025(3) 0.033(2) 0.035(3) -0.003(2) 0.005(2) -0.002(2)
C59 0.055(4) 0.035(3) 0.059(4) -0.011(3) 0.016(3) -0.006(3)
C60 0.044(4) 0.050(3) 0.054(4) -0.026(3) 0.017(3) -0.012(3)
C61 0.031(3) 0.059(4) 0.046(3) -0.016(3) 0.007(3) -0.005(3)
C62 0.028(3) 0.045(3) 0.040(3) -0.009(2) 0.005(2) 0.003(2)
C63 0.062(4) 0.062(4) 0.027(3) 0.003(2) 0.001(3) 0.008(3)
C64A 0.050(5) 0.093(7) 0.033(5) -0.013(5) -0.011(4) -0.005(5)
C65A 0.162(15) 0.080(6) 0.047(5) -0.008(4) -0.053(7) 0.017(8)
C66A 0.044(5) 0.108(8) 0.050(6) -0.030(6) 0.015(4) -0.015(5)
C64B 0.046(7) 0.095(9) 0.034(8) -0.011(7) -0.017(6) -0.002(7)
C65B 0.162(16) 0.081(8) 0.046(7) -0.008(6) -0.055(9) 0.018(10)
C66B 0.044(7) 0.109(10) 0.048(8) -0.031(8) 0.016(6) -0.015(7)
C67 0.043(3) 0.034(3) 0.062(4) 0.005(2) 0.008(3) 0.000(3)
C68 0.116(7) 0.040(3) 0.088(5) 0.001(3) 0.004(5) 0.004(4)
C69 0.065(5) 0.054(4) 0.123(7) -0.009(4) 0.022(5) -0.016(4)
C70 0.155(9) 0.040(4) 0.074(5) -0.014(3) 0.020(5) -0.023(5)
C71 0.026(3) 0.019(2) 0.033(2) 0.0112(18) -0.000(2) -0.0044(19)
C73 0.037(3) 0.030(2) 0.044(3) 0.000(2) -0.005(3) -0.003(2)
C74 0.038(3) 0.033(3) 0.046(3) -0.009(2) 0.007(3) -0.005(2)
C75 0.032(3) 0.044(3) 0.053(3) -0.009(2) 0.000(3) -0.009(2)
C76 0.024(3) 0.037(3) 0.047(3) -0.001(2) 0.001(2) -0.000(2)
C82 0.015(2) 0.034(2) 0.036(3) 0.005(2) 0.004(2) 0.0007(19)
C83 0.016(2) 0.031(2) 0.034(3) 0.0002(19) -0.003(2) 0.0007(19)
C84 0.033(3) 0.032(2) 0.031(2) -0.002(2) 0.000(2) -0.001(2)
C85 0.028(3) 0.043(3) 0.038(3) -0.009(2) -0.001(2) -0.001(2)
C86 0.031(3) 0.044(3) 0.040(3) -0.003(2) -0.003(2) 0.004(2)
C87 0.034(3) 0.046(3) 0.041(3) -0.016(2) -0.002(2) -0.005(2)
C88 0.026(3) 0.050(3) 0.033(3) -0.005(2) 0.001(2) 0.001(2)
C89 0.025(3) 0.049(3) 0.035(3) -0.005(2) -0.002(2) 0.001(2)
C90 0.020(3) 0.053(3) 0.037(3) 0.003(2) 0.000(2) 0.011(2)
C91 0.024(3) 0.040(3) 0.031(2) 0.001(2) -0.002(2) 0.000(2)
C92 0.023(3) 0.034(2) 0.031(2) -0.0058(19) -0.002(2) 0.004(2)
C93 0.026(3) 0.035(3) 0.030(2) 0.002(2) 0.001(2) 0.005(2)
C94 0.022(2) 0.036(2) 0.028(2) 0.0002(19) -0.001(2) 0.002(2)
C95 0.029(3) 0.035(2) 0.026(2) -0.0025(19) 0.002(2) 0.009(2)
C97 0.030(3) 0.024(2) 0.027(2) -0.0035(18) -0.000(2) -0.004(2)
C99 0.037(3) 0.030(2) 0.046(3) 0.003(2) 0.000(3) 0.002(2)
C100 0.035(3) 0.039(3) 0.057(3) 0.015(3) -0.013(3) -0.009(2)
C101 0.032(3) 0.052(3) 0.053(3) 0.013(3) -0.001(3) -0.022(3)
C102 0.023(3) 0.041(3) 0.046(3) -0.006(2) -0.002(2) -0.006(2)
C103 0.048(4) 0.039(3) 0.040(3) -0.008(2) -0.004(3) -0.009(3)
C104 0.128(11) 0.040(4) 0.069(5) 0.013(4) -0.016(6) -0.023(6)
C105 0.068(8) 0.044(5) 0.152(12) 0.002(6) -0.046(8) -0.019(6)
C106 0.098(8) 0.031(4) 0.113(9) 0.011(5) 0.045(8) 0.015(4)
C204 0.129(13) 0.042(7) 0.070(7) 0.014(6) -0.015(8) -0.023(8)
C205 0.065(10) 0.044(6) 0.150(13) -0.001(8) -0.046(9) -0.021(8)
C206 0.100(9) 0.029(6) 0.114(11) 0.010(8) 0.043(10) 0.013(6)
C107 0.032(3) 0.064(4) 0.030(3) 0.002(2) -0.002(2) -0.002(3)
C108 0.054(4) 0.065(4) 0.041(3) 0.005(3) -0.005(3) 0.012(3)
C109 0.042(4) 0.096(5) 0.034(3) 0.003(3) -0.011(3) 0.005(4)
C110 0.039(4) 0.091(5) 0.040(3) 0.017(3) 0.007(3) -0.007(3)
C111 0.019(2) 0.038(3) 0.039(3) 0.007(2) -0.007(2) -0.000(2)
C113 0.052(4) 0.032(3) 0.049(3) 0.002(2) -0.017(3) -0.003(3)
C114 0.040(3) 0.038(3) 0.065(4) 0.016(3) -0.011(3) -0.011(3)
C115 0.035(3) 0.048(3) 0.044(3) 0.014(3) -0.002(3) -0.007(3)
C116 0.025(3) 0.044(3) 0.038(3) 0.002(2) 0.001(2) 0.004(2)
C122 0.019(2) 0.037(2) 0.024(2) 0.0044(19) -0.0007(19) -0.001(2)
C123 0.026(3) 0.039(3) 0.026(2) 0.001(2) -0.000(2) -0.006(2)
C124 0.030(3) 0.035(3) 0.039(3) 0.008(2) -0.002(2) -0.002(2)
C125 0.029(3) 0.054(3) 0.032(3) 0.004(2) 0.004(2) -0.008(2)
C126 0.028(3) 0.055(3) 0.038(3) -0.001(2) 0.005(2) -0.006(3)
C127 0.036(3) 0.039(3) 0.053(3) 0.011(2) 0.005(3) -0.016(2)
C128 0.030(3) 0.042(3) 0.041(3) 0.006(2) 0.005(2) -0.008(2)
C129 0.046(3) 0.029(2) 0.048(3) 0.016(2) -0.006(3) -0.004(2)
C130 0.031(3) 0.042(3) 0.052(3) 0.001(2) -0.000(3) -0.000(2)
C131 0.031(3) 0.032(2) 0.044(3) 0.010(2) 0.000(2) -0.000(2)
C132 0.027(3) 0.036(3) 0.036(3) 0.007(2) 0.001(2) -0.008(2)
C133 0.031(3) 0.034(2) 0.026(2) 0.0001(19) -0.003(2) -0.003(2)
C134 0.027(3) 0.042(3) 0.029(2) 0.003(2) -0.001(2) -0.007(2)
C136 0.026(3) 0.038(3) 0.036(3) 0.008(2) 0.000(2) -0.002(2)
C137 0.022(3) 0.039(3) 0.034(3) 0.004(2) -0.002(2) 0.002(2)
C139 0.026(3) 0.045(3) 0.054(3) 0.011(3) -0.002(3) 0.003(2)
C140 0.038(4) 0.069(4) 0.059(4) 0.022(3) 0.014(3) 0.014(3)
C141 0.043(4) 0.077(4) 0.047(3) 0.017(3) 0.022(3) 0.015(3)
C142 0.031(3) 0.055(3) 0.034(3) 0.006(2) -0.000(2) 0.005(3)
C143 0.041(3) 0.047(3) 0.061(4) -0.003(3) 0.017(3) -0.014(3)
C144 0.071(5) 0.087(5) 0.069(5) -0.015(4) 0.036(4) -0.021(4)
C145 0.029(3) 0.077(5) 0.091(5) -0.009(4) 0.000(4) -0.011(3)
C146 0.064(5) 0.061(4) 0.111(6) 0.013(4) 0.039(5) -0.019(4)
C147 0.041(3) 0.031(3) 0.076(4) 0.008(3) -0.002(3) 0.003(2)
C148 0.048(4) 0.042(3) 0.091(5) 0.007(3) -0.002(4) 0.009(3)
C149 0.079(6) 0.066(4) 0.078(5) 0.017(4) 0.022(4) 0.032(4)
C150 0.043(4) 0.052(4) 0.121(6) 0.022(4) -0.017(4) 0.004(3)
C151 0.026(3) 0.031(2) 0.043(3) 0.010(2) 0.002(2) -0.003(2)
C153 0.030(3) 0.049(3) 0.050(3) 0.016(3) 0.012(3) 0.002(2)
C154 0.025(3) 0.046(3) 0.069(4) 0.003(3) 0.007(3) 0.004(2)
C155 0.025(3) 0.032(3) 0.069(4) 0.010(3) -0.006(3) 0.005(2)
C156 0.025(3) 0.033(2) 0.048(3) 0.010(2) -0.002(2) 0.001(2)
P1A 0.088(3) 0.0484(17) 0.106(3) 0.0077(18) -0.009(2) 0.0004(17)
F1A 0.150(8) 0.142(7) 0.133(7) 0.026(6) 0.010(6) -0.006(6)
F2A 0.182(6) 0.086(4) 0.134(5) 0.001(4) 0.019(6) 0.000(5)
F3A 0.163(7) 0.066(4) 0.169(7) -0.025(4) -0.010(6) -0.033(4)
F4A 0.131(6) 0.063(4) 0.150(6) 0.001(4) -0.011(5) 0.021(5)
F5A 0.149(8) 0.083(5) 0.146(7) -0.027(5) -0.023(6) 0.039(5)
F6A 0.150(6) 0.066(4) 0.163(6) 0.024(4) 0.027(5) 0.033(4)
P1B 0.160(5) 0.060(3) 0.139(5) 0.026(3) 0.003(4) -0.002(4)
F1B 0.159(7) 0.092(6) 0.148(7) 0.016(6) -0.004(7) -0.012(6)
F2B 0.172(9) 0.087(6) 0.135(7) 0.016(6) 0.012(8) -0.015(7)
F3B 0.186(8) 0.088(7) 0.140(8) 0.005(7) 0.008(8) -0.036(7)
F4B 0.153(7) 0.084(6) 0.156(7) 0.010(6) -0.008(6) 0.004(6)
F5B 0.166(8) 0.076(6) 0.150(7) 0.018(6) -0.002(7) 0.010(6)
F6B 0.173(8) 0.080(7) 0.180(8) 0.038(7) 0.028(7) 0.022(7)
P2 0.0734(16) 0.121(2) 0.0730(14) -0.0185(13) -0.0141(12) 0.0178(14)
F7 0.125(6) 0.198(7) 0.115(4) 0.064(4) 0.033(4) 0.023(5)
F8 0.141(6) 0.217(8) 0.090(4) 0.010(4) 0.015(4) -0.011(5)
F9 0.081(4) 0.182(6) 0.125(4) 0.011(4) -0.023(3) 0.035(4)
F10 0.085(5) 0.357(12) 0.096(4) -0.051(6) -0.035(3) 0.032(6)
F11 0.190(8) 0.150(6) 0.158(6) -0.051(5) 0.017(5) -0.034(6)
F12 0.166(7) 0.117(5) 0.146(5) -0.051(4) -0.063(5) 0.039(4)
P3 0.0724(14) 0.0664(11) 0.0635(11) -0.0026(9) -0.0019(10) 0.0183(10)
F13 0.086(4) 0.133(5) 0.105(4) 0.023(3) 0.004(3) 0.042(3)
F14 0.098(4) 0.147(5) 0.128(4) -0.026(4) -0.005(3) 0.054(4)
F15 0.135(6) 0.099(4) 0.234(8) 0.007(5) -0.042(6) -0.017(4)
F16 0.189(8) 0.079(4) 0.218(8) -0.000(4) -0.021(6) -0.033(4)
F17 0.122(5) 0.182(6) 0.074(3) -0.010(4) 0.007(3) 0.023(4)
F18 0.203(7) 0.194(7) 0.066(3) 0.016(4) -0.004(4) 0.109(6)
P4 0.0249(8) 0.0622(10) 0.0727(11) 0.0188(9) 0.0141(8) 0.0072(7)
F19 0.030(2) 0.100(3) 0.143(4) 0.047(3) 0.030(2) 0.008(2)
F20 0.032(2) 0.092(3) 0.143(4) 0.034(3) 0.019(2) 0.002(2)
F21 0.060(3) 0.203(6) 0.098(4) 0.061(4) 0.006(3) 0.013(4)
F22 0.077(4) 0.138(4) 0.093(3) 0.021(3) 0.005(3) 0.003(3)
F23 0.080(3) 0.064(3) 0.135(4) -0.012(3) 0.043(3) -0.003(2)
F24 0.089(4) 0.070(3) 0.190(6) 0.024(3) 0.069(4) 0.016(3)

loop_
_atom_type_symbol
_atom_type_description
_atom_type_number_in_cell
_atom_type_scat_dispersion_real
_atom_type_scat_dispersion_imag
_atom_type_scat_source
C C 1144 0.0033 0.0016
; International Tables for Crystallography (1992). 
Vol. C, Tables 4.2.6.8 and 6.1.1.4
;
H H 1200 0.0000 0.0000
; International Tables for Crystallography (1992). 
Vol. C, Tables 4.2.6.8 and 6.1.1.4
;
Cu Cu 32 0.3201 1.2651
; International Tables for Crystallography (1992). 
Vol. C, Tables 4.2.6.8 and 6.1.1.4
;
F F 192 0.0171 0.0103
; International Tables for Crystallography (1992). 
Vol. C, Tables 4.2.6.8 and 6.1.1.4
;
N N 128 0.0061 0.0033
; International Tables for Crystallography (1992). 
Vol. C, Tables 4.2.6.8 and 6.1.1.4
;
O O 40 0.0106 0.0060
; International Tables for Crystallography (1992). 
Vol. C, Tables 4.2.6.8 and 6.1.1.4
;
P P 32 0.1023 0.0942
; International Tables for Crystallography (1992). 
Vol. C, Tables 4.2.6.8 and 6.1.1.4
;

loop_
_geom_angle_atom_site_label_1
_geom_angle_atom_site_label_2
_geom_angle_atom_site_label_3
_geom_angle
N81 Cu1 N138 124.12(16)
N81 Cu1 N15 123.35(16)
N138 Cu1 N15 107.52(16)
N81 Cu1 N121 115.03(16)
N138 Cu1 N121 79.51(16)
N15 Cu1 N121 94.30(16)
N55 Cu2 N18 129.64(17)
N55 Cu2 N135 118.58(16)
N18 Cu2 N135 106.77(16)
N55 Cu2 N1 116.58(16)
N18 Cu2 N1 79.11(16)
N135 Cu2 N1 93.54(16)
N95 Cu3 N32 110.89(16)
N95 Cu3 N72 123.48(16)
N32 Cu3 N72 117.57(16)
N95 Cu3 N112 79.02(15)
N32 Cu3 N112 116.22(17)
N72 Cu3 N112 102.76(16)
N98 Cu4 N41 124.08(16)
N98 Cu4 N152 117.87(16)
N41 Cu4 N152 109.15(16)
N98 Cu4 N58 102.29(17)
N41 Cu4 N58 79.28(16)
N152 Cu4 N58 117.89(17)
N15 N1 C2 123.0(4)
N15 N1 Cu2 120.4(3)
C2 N1 Cu2 113.7(3)
N1 N15 C14 119.8(4)
N1 N15 Cu1 106.9(3)
C14 N15 Cu1 131.2(3)
C19 N18 C17 118.1(4)
C19 N18 Cu2 124.6(3)
C17 N18 Cu2 112.9(3)
C33 N32 C31 116.2(4)
C33 N32 Cu3 119.3(4)
C31 N32 Cu3 124.5(3)
N55 N41 C42 121.9(4)
N55 N41 Cu4 122.0(3)
C42 N41 Cu4 115.8(3)
N41 N55 C54 119.9(4)
N41 N55 Cu2 117.2(3)
C54 N55 Cu2 122.4(3)
C57 N58 C59 116.9(5)
C57 N58 Cu4 110.5(3)
C59 N58 Cu4 124.7(4)
C73 N72 C71 118.3(4)
C73 N72 Cu3 115.6(3)
C71 N72 Cu3 125.1(3)
C82 N81 N95 120.0(4)
C82 N81 Cu1 125.6(3)
N95 N81 Cu1 114.0(3)
C94 N95 N81 121.6(4)
C94 N95 Cu3 116.4(3)
N81 N95 Cu3 121.2(3)
C99 N98 C97 117.4(4)
C99 N98 Cu4 117.6(4)
C97 N98 Cu4 124.6(3)
C111 N112 C113 117.2(5)
C111 N112 Cu3 110.3(3)
C113 N112 Cu3 123.5(3)
N135 N121 C122 122.3(4)
N135 N121 Cu1 120.5(3)
C122 N121 Cu1 114.3(3)
N121 N135 C134 120.7(4)
N121 N135 Cu2 107.2(3)
C134 N135 Cu2 130.4(3)
C139 N138 C137 118.5(4)
C139 N138 Cu1 123.9(3)
C137 N138 Cu1 112.9(3)
C153 N152 C151 118.0(5)
C153 N152 Cu4 118.4(4)
C151 N152 Cu4 123.5(3)
N1 C2 C3 120.4(4)
N1 C2 C17 112.2(4)
C3 C2 C17 127.4(4)
C2 C3 C13 116.4(4)
C2 C3 C4 134.8(5)
C13 C3 C4 108.3(4)
C5 C4 C16 117.4(5)
C5 C4 C3 137.4(5)
C16 C4 C3 105.1(4)
C4 C5 C6 122.0(5)
C4 C5 H5 119.0
C6 C5 H5 119.0
C5 C6 C7 118.7(5)
C5 C6 C23 121.7(5)
C7 C6 C23 119.5(5)
C8 C7 C6 121.8(5)
C8 C7 H7 119.1
C6 C7 H7 119.1
C16 C8 C7 115.5(5)
C16 C8 C9 116.5(5)
C7 C8 C9 128.0(5)
C10 C9 C8 122.2(5)
C10 C9 H9 118.9
C8 C9 H9 118.9
C9 C10 C11 119.8(5)
C9 C10 C27 120.0(5)
C11 C10 C27 120.2(5)
C12 C11 C10 119.8(5)
C12 C11 H11 120.1
C10 C11 H11 120.1
C11 C12 C16 119.3(4)
C11 C12 C13 135.8(5)
C16 C12 C13 104.8(4)
C14 C13 C3 119.2(4)
C14 C13 C12 132.1(4)
C3 C13 C12 108.6(4)
N15 C14 C13 121.0(4)
N15 C14 C31 112.9(4)
C13 C14 C31 125.8(4)
C8 C16 C4 124.4(5)
C8 C16 C12 122.3(5)
C4 C16 C12 113.2(4)
N18 C17 C22 122.8(5)
N18 C17 C2 115.1(4)
C22 C17 C2 121.8(5)
N18 C19 C20 121.4(5)
N18 C19 H19 119.3
C20 C19 H19 119.3
C21 C20 C19 120.5(6)
C21 C20 H20 119.8
C19 C20 H20 119.8
C20 C21 C22 119.2(6)
C20 C21 H21 120.4
C22 C21 H21 120.4
C17 C22 C21 117.6(5)
C17 C22 H22 121.2
C21 C22 H22 121.2
C24A C23 C26A 109.0(7)
C26B C23 C24B 109.6(6)
C24A C23 C25A 108.6(7)
C26A C23 C25A 108.3(7)
C26B C23 C6 110.3(10)
C24A C23 C6 113.3(15)
C26A C23 C6 99.6(14)
C24B C23 C6 111.3(9)
C25A C23 C6 117.4(17)
C26B C23 C25B 108.2(6)
C24B C23 C25B 107.8(6)
C25A C23 C25B 16.6(15)
C23 C24A H24A 109.5
C23 C24A H24B 109.5
C23 C24A H24C 109.5
C23 C25A H25A 109.5
C23 C25A H25B 109.5
C23 C25A H25C 109.5
C23 C26A H26A 109.5
C23 C26A H26B 109.5
C23 C26A H26C 109.5
C23 C24B H24D 109.5
C23 C24B H24E 109.5
H24D C24B H24E 109.5
C23 C24B H24F 109.5
H24D C24B H24F 109.5
H24E C24B H24F 109.5
C23 C25B H25D 109.5
C23 C25B H25E 109.5
H25D C25B H25E 109.5
C23 C25B H25F 109.5
H25D C25B H25F 109.5
H25E C25B H25F 109.5
C23 C26B H26D 109.5
C23 C26B H26E 109.5
H26D C26B H26E 109.5
C23 C26B H26F 109.5
H26D C26B H26F 109.5
H26E C26B H26F 109.5
C28 C27 C30 108.4(5)
C28 C27 C10 110.1(5)
C30 C27 C10 112.1(4)
C28 C27 C29 109.8(5)
C30 C27 C29 108.8(5)
C10 C27 C29 107.7(5)
C27 C28 H281 109.5
C27 C28 H282 109.5
H281 C28 H282 109.5
C27 C28 H283 109.5
H281 C28 H283 109.5
H282 C28 H283 109.5
C27 C29 H291 109.5
C27 C29 H292 109.5
H291 C29 H292 109.5
C27 C29 H293 109.5
H291 C29 H293 109.5
H292 C29 H293 109.5
C27 C30 H301 109.5
C27 C30 H302 109.5
H301 C30 H302 109.5
C27 C30 H303 109.5
H301 C30 H303 109.5
H302 C30 H303 109.5
N32 C31 C36 123.2(5)
N32 C31 C14 116.1(4)
C36 C31 C14 120.6(5)
N32 C33 C34 123.9(5)
N32 C33 H33 118.1
C34 C33 H33 118.1
C33 C34 C35 119.6(5)
C33 C34 H34 120.2
C35 C34 H34 120.2
C34 C35 C36 118.2(5)
C34 C35 H35 120.9
C36 C35 H35 120.9
C31 C36 C35 118.9(5)
C31 C36 H36 120.6
C35 C36 H36 120.6
N41 C42 C43 121.0(4)
N41 C42 C57 113.8(4)
C43 C42 C57 125.2(4)
C42 C43 C53 115.8(4)
C42 C43 C44 135.2(5)
C53 C43 C44 109.0(4)
C45 C44 C56 119.1(5)
C45 C44 C43 136.5(5)
C56 C44 C43 104.3(4)
C44 C45 C46 120.4(5)
C44 C45 H45 119.8
C46 C45 H45 119.8
C47 C46 C45 118.8(5)
C47 C46 C63 122.2(5)
C45 C46 C63 119.0(5)
C46 C47 C48 123.2(5)
C46 C47 H47 118.4
C48 C47 H47 118.4
C49 C48 C56 116.0(5)
C49 C48 C47 129.3(5)
C56 C48 C47 114.7(5)
C50 C49 C48 122.5(5)
C50 C49 H49 118.8
C48 C49 H49 118.8
C49 C50 C51 119.9(5)
C49 C50 C67 118.9(5)
C51 C50 C67 121.1(5)
C52 C51 C50 119.7(5)
C52 C51 H51 120.2
C50 C51 H51 120.2
C51 C52 C56 119.3(4)
C51 C52 C53 136.3(5)
C56 C52 C53 104.5(4)
C54 C53 C43 120.4(4)
C54 C53 C52 131.2(4)
C43 C53 C52 108.3(4)
N55 C54 C53 120.0(4)
N55 C54 C71 118.0(4)
C53 C54 C71 121.9(4)
C48 C56 C52 122.6(5)
C48 C56 C44 123.4(5)
C52 C56 C44 113.9(4)
N58 C57 C62 122.4(5)
N58 C57 C42 114.1(4)
C62 C57 C42 123.1(4)
N58 C59 C60 123.1(6)
N58 C59 H59 118.4
C60 C59 H59 118.4
C61 C60 C59 119.3(5)
C61 C60 H60 120.3
C59 C60 H60 120.3
C60 C61 C62 119.3(6)
C60 C61 H61 120.4
C62 C61 H61 120.4
C57 C62 C61 118.8(5)
C57 C62 H62 120.6
C61 C62 H62 120.6
C64B C63 C66B 109.1(8)
C64B C63 C65B 109.1(7)
C66B C63 C65B 108.5(8)
C66A C63 C65A 109.8(5)
C66A C63 C46 109.1(6)
C64B C63 C46 118.5(16)
C66B C63 C46 108(2)
C65B C63 C46 103.7(18)
C65A C63 C46 111.4(6)
C66A C63 C64A 108.6(5)
C65A C63 C64A 107.4(5)
C46 C63 C64A 110.5(5)
C63 C64A H641 109.5
C63 C64A H642 109.5
H641 C64A H642 109.5
C63 C64A H643 109.4
H641 C64A H643 109.5
H642 C64A H643 109.5
C63 C65A H651 109.5
C63 C65A H652 109.4
H651 C65A H652 109.5
C63 C65A H653 109.4
H651 C65A H653 109.5
H652 C65A H653 109.5
C63 C66A H661 109.5
C63 C66A H662 109.4
H661 C66A H662 109.5
C63 C66A H663 109.4
H661 C66A H663 109.5
H662 C66A H663 109.5
C63 C64B H644 109.5
C63 C64B H645 109.5
H644 C64B H645 109.5
C63 C64B H646 109.4
H644 C64B H646 109.5
H645 C64B H646 109.5
C63 C65B H654 109.6
C63 C65B H655 109.3
H654 C65B H655 109.5
C63 C65B H656 109.5
H654 C65B H656 109.5
H655 C65B H656 109.5
C63 C66B H664 109.4
C63 C66B H665 109.6
H664 C66B H665 109.5
C63 C66B H666 109.5
H664 C66B H666 109.5
H665 C66B H666 109.5
C70 C67 C50 115.3(5)
C70 C67 C69 108.1(7)
C50 C67 C69 109.3(5)
C70 C67 C68 107.4(6)
C50 C67 C68 110.0(5)
C69 C67 C68 106.3(6)
C67 C68 H681 109.5
C67 C68 H682 109.5
H681 C68 H682 109.5
C67 C68 H683 109.5
H681 C68 H683 109.5
H682 C68 H683 109.5
C67 C69 H691 109.5
C67 C69 H692 109.5
H691 C69 H692 109.5
C67 C69 H693 109.5
H691 C69 H693 109.5
H692 C69 H693 109.5
C67 C70 H701 109.5
C67 C70 H702 109.5
H701 C70 H702 109.5
C67 C70 H703 109.5
H701 C70 H703 109.5
H702 C70 H703 109.5
N72 C71 C76 121.3(4)
N72 C71 C54 116.9(4)
C76 C71 C54 121.7(4)
N72 C73 C74 124.2(5)
N72 C73 H73 117.9
C74 C73 H73 117.9
C73 C74 C75 117.2(5)
C73 C74 H74 121.4
C75 C74 H74 121.4
C74 C75 C76 120.1(5)
C74 C75 H75 120.0
C76 C75 H75 120.0
C75 C76 C71 118.8(5)
C75 C76 H76 120.6
C71 C76 H76 120.6
N81 C82 C83 121.3(4)
N81 C82 C97 118.4(4)
C83 C82 C97 120.3(4)
C82 C83 C93 118.1(4)
C82 C83 C84 131.9(4)
C93 C83 C84 109.9(4)
C85 C84 C95 120.0(5)
C85 C84 C83 136.5(5)
C95 C84 C83 103.6(4)
C84 C85 C86 119.5(5)
C84 C85 H85 120.3
C86 C85 H85 120.3
C87 C86 C85 119.2(5)
C87 C86 C103 120.5(5)
C85 C86 C103 120.3(5)
C86 C87 C88 122.8(5)
C86 C87 H87 118.6
C88 C87 H87 118.6
C87 C88 C95 117.1(5)
C87 C88 C89 128.6(5)
C95 C88 C89 114.3(5)
C90 C89 C88 123.0(5)
C90 C89 H89 118.5
C88 C89 H89 118.5
C89 C90 C91 118.8(5)
C89 C90 C107 121.9(5)
C91 C90 C107 119.1(5)
C92 C91 C90 121.2(5)
C92 C91 H91 119.4
C90 C91 H91 119.4
C91 C92 C95 117.4(4)
C91 C92 C93 136.7(5)
C95 C92 C93 105.9(4)
C94 C93 C83 117.2(4)
C94 C93 C92 135.5(4)
C83 C93 C92 107.2(4)
N95 C94 C93 120.7(4)
N95 C94 C111 112.7(4)
C93 C94 C111 126.6(4)
C92 C95 C88 125.2(5)
C92 C95 C84 113.3(4)
C88 C95 C84 121.4(5)
N98 C97 C102 121.1(4)
N98 C97 C82 117.5(4)
C102 C97 C82 121.2(4)
N98 C99 C100 124.1(5)
N98 C99 H99 118.0
C100 C99 H99 118.0
C99 C100 C101 119.9(5)
C99 C100 H100 120.0
C101 C100 H100 120.0
C100 C101 C102 118.1(5)
C100 C101 H101 121.0
C102 C101 H101 121.0
C97 C102 C101 119.4(5)
C97 C102 H102 120.3
C101 C102 H102 120.3
C205 C103 C206 110.2(11)
C205 C103 C204 110.2(11)
C206 C103 C204 108.7(7)
C205 C103 C86 111.6(15)
C206 C103 C86 109.3(13)
C204 C103 C86 106.8(13)
C105 C103 C86 110.3(5)
C105 C103 C106 108.5(5)
C86 C103 C106 109.2(5)
C105 C103 C104 107.9(5)
C86 C103 C104 113.0(5)
C106 C103 C104 107.9(5)
C103 C104 H10A 109.5
C103 C104 H10B 109.5
C103 C104 H10C 109.5
C103 C105 H10D 109.5
C103 C105 H10E 109.5
C103 C105 H10F 109.5
C103 C106 H10G 109.5
C103 C106 H10H 109.5
C103 C106 H10I 109.5
C103 C204 H20A 109.5
C103 C204 H20B 109.5
H20A C204 H20B 109.5
C103 C204 H20C 109.5
H20A C204 H20C 109.5
H20B C204 H20C 109.5
C103 C205 H20D 109.5
C103 C205 H20E 109.5
H20D C205 H20E 109.5
C103 C205 H20F 109.5
H20D C205 H20F 109.5
H20E C205 H20F 109.5
C103 C206 H20G 109.5
C103 C206 H20H 109.5
H20G C206 H20H 109.5
C103 C206 H20I 109.5
H20G C206 H20I 109.5
H20H C206 H20I 109.5
C109 C107 C108 108.6(5)
C109 C107 C90 111.2(5)
C108 C107 C90 111.4(4)
C109 C107 C110 109.3(5)
C108 C107 C110 110.0(5)
C90 C107 C110 106.3(5)
C107 C108 H104 109.5
C107 C108 H105 109.5
H104 C108 H105 109.5
C107 C108 H106 109.5
H104 C108 H106 109.5
H105 C108 H106 109.5
C107 C109 H107 109.5
C107 C109 H108 109.5
H107 C109 H108 109.5
C107 C109 H109 109.5
H107 C109 H109 109.5
H108 C109 H109 109.5
C107 C110 H110 109.5
C107 C110 H111 109.5
H110 C110 H111 109.5
C107 C110 H112 109.5
H110 C110 H112 109.5
H111 C110 H112 109.5
N112 C111 C116 123.4(5)
N112 C111 C94 114.3(4)
C116 C111 C94 122.1(5)
N112 C113 C114 123.0(5)
N112 C113 H113 118.5
C114 C113 H113 118.5
C115 C114 C113 119.0(5)
C115 C114 H114 120.5
C113 C114 H114 120.5
C114 C115 C116 119.3(5)
C114 C115 H115 120.3
C116 C115 H115 120.3
C115 C116 C111 118.1(5)
C115 C116 H116 120.9
C111 C116 H116 120.9
N121 C122 C123 120.7(4)
N121 C122 C137 110.9(4)
C123 C122 C137 128.4(4)
C122 C123 C133 117.2(4)
C122 C123 C124 134.9(5)
C133 C123 C124 107.5(4)
C125 C124 C136 118.7(5)
C125 C124 C123 136.0(5)
C136 C124 C123 105.1(4)
C124 C125 C126 120.5(5)
C124 C125 H125 119.8
C126 C125 H125 119.8
C127 C126 C125 120.4(5)
C127 C126 C143 122.1(5)
C125 C126 C143 117.5(5)
C126 C127 C128 120.3(5)
C126 C127 H127 119.8
C128 C127 H127 119.8
C136 C128 C129 115.8(5)
C136 C128 C127 117.6(5)
C129 C128 C127 126.5(5)
C130 C129 C128 121.0(5)
C130 C129 H129 119.5
C128 C129 H129 119.5
C129 C130 C131 120.2(5)
C129 C130 C147 123.3(5)
C131 C130 C147 116.6(5)
C132 C131 C130 120.4(5)
C132 C131 H131 119.8
C130 C131 H131 119.8
C131 C132 C136 118.0(4)
C131 C132 C133 137.0(5)
C136 C132 C133 104.9(4)
C134 C133 C123 118.8(4)
C134 C133 C132 131.3(5)
C123 C133 C132 109.6(4)
N135 C134 C133 120.2(5)
N135 C134 C151 114.4(4)
C133 C134 C151 125.1(5)
C128 C136 C132 124.7(5)
C128 C136 C124 122.4(5)
C132 C136 C124 112.8(4)
N138 C137 C142 122.3(5)
N138 C137 C122 115.0(4)
C142 C137 C122 122.6(4)
N138 C139 C140 123.0(5)
N138 C139 H139 118.5
C140 C139 H139 118.5
C139 C140 C141 117.9(6)
C139 C140 H140 121.1
C141 C140 H140 121.1
C142 C141 C140 120.1(5)
C142 C141 H141 119.9
C140 C141 H141 119.9
C141 C142 C137 118.0(5)
C141 C142 H142 121.0
C137 C142 H142 121.0
C145 C143 C144 109.8(6)
C145 C143 C126 109.2(5)
C144 C143 C126 107.5(5)
C145 C143 C146 110.2(6)
C144 C143 C146 108.4(6)
C126 C143 C146 111.7(5)
C143 C144 H241 109.5
C143 C144 H242 109.5
H241 C144 H242 109.5
C143 C144 H243 109.5
H241 C144 H243 109.5
H242 C144 H243 109.5
C143 C145 H244 109.5
C143 C145 H245 109.5
H244 C145 H245 109.5
C143 C145 H246 109.5
H244 C145 H246 109.5
H245 C145 H246 109.5
C143 C146 H247 109.5
C143 C146 H248 109.5
H247 C146 H248 109.5
C143 C146 H249 109.5
H247 C146 H249 109.5
H248 C146 H249 109.5
C150 C147 C148 108.9(5)
C150 C147 C149 110.4(6)
C148 C147 C149 108.5(5)
C150 C147 C130 109.2(5)
C148 C147 C130 111.7(5)
C149 C147 C130 108.2(5)
C147 C148 H250 109.5
C147 C148 H251 109.5
H250 C148 H251 109.5
C147 C148 H252 109.5
H250 C148 H252 109.5
H251 C148 H252 109.5
C147 C149 H253 109.5
C147 C149 H254 109.5
H253 C149 H254 109.5
C147 C149 H255 109.5
H253 C149 H255 109.5
H254 C149 H255 109.5
C147 C150 H256 109.5
C147 C150 H257 109.5
H256 C150 H257 109.5
C147 C150 H258 109.5
H256 C150 H258 109.5
H257 C150 H258 109.5
N152 C151 C156 123.1(5)
N152 C151 C134 116.1(4)
C156 C151 C134 120.7(5)
N152 C153 C154 122.6(5)
N152 C153 H153 118.7
C154 C153 H153 118.7
C155 C154 C153 118.9(5)
C155 C154 H154 120.6
C153 C154 H154 120.6
C154 C155 C156 119.2(5)
C154 C155 H155 120.4
C156 C155 H155 120.4
C151 C156 C155 118.2(5)
C151 C156 H156 120.9
C155 C156 H156 120.9
F3A P1A F6A 91.5(3)
F3A P1A F2A 91.3(3)
F6A P1A F2A 91.6(3)
F3A P1A F5A 90.9(3)
F6A P1A F5A 177.2(3)
F2A P1A F5A 89.7(3)
F3A P1A F1A 90.2(3)
F6A P1A F1A 89.6(3)
F2A P1A F1A 178.0(3)
F5A P1A F1A 89.0(3)
F3A P1A F4A 178.9(4)
F6A P1A F4A 89.1(3)
F2A P1A F4A 89.6(3)
F5A P1A F4A 88.4(3)
F1A P1A F4A 88.8(3)
F3B P1B F6B 91.2(3)
F3B P1B F2B 91.2(3)
F6B P1B F2B 91.4(3)
F3B P1B F5B 90.6(3)
F6B P1B F5B 177.8(4)
F2B P1B F5B 89.9(3)
F3B P1B F1B 90.1(3)
F6B P1B F1B 89.6(3)
F2B P1B F1B 178.4(4)
F5B P1B F1B 89.1(3)
F3B P1B F4B 178.7(4)
F6B P1B F4B 89.6(3)
F2B P1B F4B 89.8(3)
F5B P1B F4B 88.6(3)
F1B P1B F4B 89.0(3)
F7 P2 F12 91.0(3)
F7 P2 F11 90.7(3)
F12 P2 F11 178.2(3)
F7 P2 F10 91.9(3)
F12 P2 F10 90.9(3)
F11 P2 F10 89.6(3)
F7 P2 F9 89.9(3)
F12 P2 F9 89.3(3)
F11 P2 F9 90.2(3)
F10 P2 F9 178.1(3)
F7 P2 F8 178.6(3)
F12 P2 F8 89.2(3)
F11 P2 F8 89.1(3)
F10 P2 F8 89.4(3)
F9 P2 F8 88.7(3)
F18 P3 F16 90.7(3)
F18 P3 F17 179.4(3)
F16 P3 F17 89.6(3)
F18 P3 F14 89.7(2)
F16 P3 F14 90.3(3)
F17 P3 F14 90.8(3)
F18 P3 F15 90.8(3)
F16 P3 F15 178.5(3)
F17 P3 F15 89.0(3)
F14 P3 F15 90.2(3)
F18 P3 F13 89.6(2)
F16 P3 F13 90.4(3)
F17 P3 F13 89.8(2)
F14 P3 F13 179.0(3)
F15 P3 F13 89.1(3)
F21 P4 F23 92.8(3)
F21 P4 F20 90.2(2)
F23 P4 F20 90.6(2)
F21 P4 F19 91.1(2)
F23 P4 F19 90.8(2)
F20 P4 F19 178.0(3)
F21 P4 F22 178.0(3)
F23 P4 F22 89.2(2)
F20 P4 F22 90.0(2)
F19 P4 F22 88.7(2)
F21 P4 F24 89.0(3)
F23 P4 F24 178.1(3)
F20 P4 F24 89.7(2)
F19 P4 F24 88.8(2)
F22 P4 F24 89.0(3)

loop_
_geom_bond_atom_site_label_1
_geom_bond_atom_site_label_2
_geom_bond_distance
Cu1 N81 1.953(4)
Cu1 N138 2.046(4)
Cu1 N15 2.075(4)
Cu1 N121 2.075(4)
Cu2 N55 1.948(4)
Cu2 N18 2.056(4)
Cu2 N135 2.085(4)
Cu2 N1 2.088(4)
Cu3 N95 2.025(4)
Cu3 N32 2.031(4)
Cu3 N72 2.038(4)
Cu3 N112 2.125(4)
Cu4 N98 2.019(4)
Cu4 N41 2.024(4)
Cu4 N152 2.041(4)
Cu4 N58 2.125(4)
N1 N15 1.331(6)
N1 C2 1.333(6)
N15 C14 1.347(6)
N18 C19 1.346(7)
N18 C17 1.349(6)
N32 C33 1.349(7)
N32 C31 1.355(6)
N41 N55 1.342(5)
N41 C42 1.345(6)
N55 C54 1.362(6)
N58 C57 1.345(6)
N58 C59 1.358(7)
N72 C73 1.328(6)
N72 C71 1.353(6)
N81 C82 1.332(6)
N81 N95 1.347(5)
N95 C94 1.334(6)
N98 C99 1.352(6)
N98 C97 1.363(6)
N112 C111 1.336(6)
N112 C113 1.346(7)
N121 N135 1.331(6)
N121 C122 1.341(6)
N135 C134 1.338(6)
N138 C139 1.338(7)
N138 C137 1.347(6)
N152 C153 1.336(7)
N152 C151 1.338(6)
C2 C3 1.407(7)
C2 C17 1.482(7)
C3 C13 1.427(7)
C3 C4 1.472(7)
C4 C5 1.365(7)
C4 C16 1.404(7)
C5 C6 1.400(8)
C5 H5 0.9500
C6 C7 1.412(8)
C6 C23 1.538(7)
C7 C8 1.407(8)
C7 H7 0.9500
C8 C16 1.403(7)
C8 C9 1.415(8)
C9 C10 1.380(8)
C9 H9 0.9500
C10 C11 1.425(7)
C10 C27 1.544(8)
C11 C12 1.374(7)
C11 H11 0.9500
C12 C16 1.419(7)
C12 C13 1.466(6)
C13 C14 1.380(6)
C14 C31 1.497(7)
C17 C22 1.389(7)
C19 C20 1.389(8)
C19 H19 0.9500
C20 C21 1.348(9)
C20 H20 0.9500
C21 C22 1.403(8)
C21 H21 0.9500
C22 H22 0.9500
C23 C26B 1.524(7)
C23 C24A 1.529(8)
C23 C26A 1.530(8)
C23 C24B 1.531(7)
C23 C25A 1.534(8)
C23 C25B 1.539(7)
C24A H24A 0.9800
C24A H24B 0.9800
C24A H24C 0.9800
C25A H25A 0.9800
C25A H25B 0.9800
C25A H25C 0.9800
C26A H26A 0.9800
C26A H26B 0.9800
C26A H26C 0.9800
C24B H24D 0.9800
C24B H24E 0.9800
C24B H24F 0.9800
C25B H25D 0.9800
C25B H25E 0.9800
C25B H25F 0.9800
C26B H26D 0.9800
C26B H26E 0.9800
C26B H26F 0.9800
C27 C28 1.499(9)
C27 C30 1.534(8)
C27 C29 1.545(8)
C28 H281 0.9800
C28 H282 0.9800
C28 H283 0.9800
C29 H291 0.9800
C29 H292 0.9800
C29 H293 0.9800
C30 H301 0.9800
C30 H302 0.9800
C30 H303 0.9800
C31 C36 1.388(7)
C33 C34 1.367(8)
C33 H33 0.9500
C34 C35 1.380(8)
C34 H34 0.9500
C35 C36 1.389(8)
C35 H35 0.9500
C36 H36 0.9500
C42 C43 1.410(7)
C42 C57 1.490(7)
C43 C53 1.415(7)
C43 C44 1.475(7)
C44 C45 1.365(7)
C44 C56 1.410(7)
C45 C46 1.429(7)
C45 H45 0.9500
C46 C47 1.376(8)
C46 C63 1.542(7)
C47 C48 1.431(7)
C47 H47 0.9500
C48 C49 1.401(8)
C48 C56 1.407(7)
C49 C50 1.380(8)
C49 H49 0.9500
C50 C51 1.413(7)
C50 C67 1.509(7)
C51 C52 1.372(7)
C51 H51 0.9500
C52 C56 1.408(7)
C52 C53 1.481(7)
C53 C54 1.385(7)
C54 C71 1.479(6)
C57 C62 1.381(7)
C59 C60 1.367(9)
C59 H59 0.9500
C60 C61 1.354(9)
C60 H60 0.9500
C61 C62 1.385(8)
C61 H61 0.9500
C62 H62 0.9500
C63 C66A 1.521(6)
C63 C64B 1.524(8)
C63 C66B 1.532(8)
C63 C65B 1.533(8)
C63 C65A 1.534(6)
C63 C64A 1.545(6)
C64A H641 0.9800
C64A H642 0.9800
C64A H643 0.9800
C65A H651 0.9800
C65A H652 0.9800
C65A H653 0.9800
C66A H661 0.9800
C66A H662 0.9800
C66A H663 0.9800
C64B H644 0.9800
C64B H645 0.9800
C64B H646 0.9800
C65B H654 0.9800
C65B H655 0.9800
C65B H656 0.9800
C66B H664 0.9800
C66B H665 0.9800
C66B H666 0.9800
C67 C70 1.503(9)
C67 C69 1.543(9)
C67 C68 1.550(10)
C68 H681 0.9800
C68 H682 0.9800
C68 H683 0.9800
C69 H691 0.9800
C69 H692 0.9800
C69 H693 0.9800
C70 H701 0.9800
C70 H702 0.9800
C70 H703 0.9800
C71 C76 1.392(7)
C73 C74 1.380(8)
C73 H73 0.9500
C74 C75 1.382(8)
C74 H74 0.9500
C75 C76 1.383(7)
C75 H75 0.9500
C76 H76 0.9500
C82 C83 1.396(7)
C82 C97 1.473(6)
C83 C93 1.415(6)
C83 C84 1.463(6)
C84 C85 1.376(7)
C84 C95 1.424(7)
C85 C86 1.442(7)
C85 H85 0.9500
C86 C87 1.381(8)
C86 C103 1.534(7)
C87 C88 1.403(7)
C87 H87 0.9500
C88 C95 1.411(7)
C88 C89 1.425(7)
C89 C90 1.377(7)
C89 H89 0.9500
C90 C91 1.420(7)
C90 C107 1.538(7)
C91 C92 1.382(7)
C91 H91 0.9500
C92 C95 1.387(7)
C92 C93 1.468(7)
C93 C94 1.400(7)
C94 C111 1.502(7)
C97 C102 1.402(7)
C99 C100 1.361(8)
C99 H99 0.9500
C100 C101 1.366(8)
C100 H100 0.9500
C101 C102 1.412(7)
C101 H101 0.9500
C102 H102 0.9500
C103 C205 1.50(2)
C103 C206 1.530(8)
C103 C204 1.532(8)
C103 C105 1.532(6)
C103 C106 1.534(6)
C103 C104 1.543(6)
C104 H10A 0.9800
C104 H10B 0.9800
C104 H10C 0.9800
C105 H10D 0.9800
C105 H10E 0.9800
C105 H10F 0.9800
C106 H10G 0.9800
C106 H10H 0.9800
C106 H10I 0.9800
C204 H20A 0.9800
C204 H20B 0.9800
C204 H20C 0.9800
C205 H20D 0.9800
C205 H20E 0.9800
C205 H20F 0.9800
C206 H20G 0.9800
C206 H20H 0.9800
C206 H20I 0.9800
C107 C109 1.512(8)
C107 C108 1.527(8)
C107 C110 1.540(8)
C108 H104 0.9800
C108 H105 0.9800
C108 H106 0.9800
C109 H107 0.9800
C109 H108 0.9800
C109 H109 0.9800
C110 H110 0.9800
C110 H111 0.9800
C110 H112 0.9800
C111 C116 1.387(7)
C113 C114 1.383(9)
C113 H113 0.9500
C114 C115 1.366(9)
C114 H114 0.9500
C115 C116 1.385(7)
C115 H115 0.9500
C116 H116 0.9500
C122 C123 1.385(7)
C122 C137 1.501(7)
C123 C133 1.422(7)
C123 C124 1.478(7)
C124 C125 1.375(7)
C124 C136 1.425(7)
C125 C126 1.412(8)
C125 H125 0.9500
C126 C127 1.385(8)
C126 C143 1.537(8)
C127 C128 1.436(7)
C127 H127 0.9500
C128 C136 1.380(7)
C128 C129 1.428(8)
C129 C130 1.401(8)
C129 H129 0.9500
C130 C131 1.403(7)
C130 C147 1.559(8)
C131 C132 1.381(7)
C131 H131 0.9500
C132 C136 1.406(7)
C132 C133 1.467(7)
C133 C134 1.400(7)
C134 C151 1.485(7)
C137 C142 1.391(7)
C139 C140 1.377(8)
C139 H139 0.9500
C140 C141 1.391(8)
C140 H140 0.9500
C141 C142 1.383(8)
C141 H141 0.9500
C142 H142 0.9500
C143 C145 1.515(9)
C143 C144 1.537(9)
C143 C146 1.539(9)
C144 H241 0.9800
C144 H242 0.9800
C144 H243 0.9800
C145 H244 0.9800
C145 H245 0.9800
C145 H246 0.9800
C146 H247 0.9800
C146 H248 0.9800
C146 H249 0.9800
C147 C150 1.503(9)
C147 C148 1.516(8)
C147 C149 1.535(9)
C148 H250 0.9800
C148 H251 0.9800
C148 H252 0.9800
C149 H253 0.9800
C149 H254 0.9800
C149 H255 0.9800
C150 H256 0.9800
C150 H257 0.9800
C150 H258 0.9800
C151 C156 1.388(7)
C153 C154 1.396(8)
C153 H153 0.9500
C154 C155 1.369(8)
C154 H154 0.9500
C155 C156 1.393(8)
C155 H155 0.9500
C156 H156 0.9500
P1A F3A 1.550(4)
P1A F6A 1.562(4)
P1A F2A 1.562(4)
P1A F5A 1.577(4)
P1A F1A 1.578(4)
P1A F4A 1.584(4)
P1B F3B 1.554(4)
P1B F6B 1.561(4)
P1B F2B 1.561(4)
P1B F5B 1.577(4)
P1B F1B 1.580(4)
P1B F4B 1.581(4)
P2 F7 1.549(4)
P2 F12 1.558(4)
P2 F11 1.565(4)
P2 F10 1.569(4)
P2 F9 1.576(4)
P2 F8 1.596(4)
P3 F18 1.561(4)
P3 F16 1.562(4)
P3 F17 1.569(4)
P3 F14 1.572(4)
P3 F15 1.572(4)
P3 F13 1.576(4)
P4 F21 1.561(4)
P4 F23 1.563(3)
P4 F20 1.570(3)
P4 F19 1.576(3)
P4 F22 1.576(4)
P4 F24 1.588(4)

loop_
_geom_torsion_atom_site_label_1
_geom_torsion_atom_site_label_2
_geom_torsion_atom_site_label_3
_geom_torsion_atom_site_label_4
_geom_torsion
N55 Cu2 N1 N15 -42.2(4)
N18 Cu2 N1 N15 -171.3(4)
N135 Cu2 N1 N15 82.3(4)
N55 Cu2 N1 C2 118.9(3)
N18 Cu2 N1 C2 -10.2(3)
N135 Cu2 N1 C2 -116.6(3)
C2 N1 N15 C14 -2.3(7)
Cu2 N1 N15 C14 157.0(3)
C2 N1 N15 Cu1 163.0(4)
Cu2 N1 N15 Cu1 -37.7(4)
N81 Cu1 N15 N1 94.3(3)
N138 Cu1 N15 N1 -110.0(3)
N121 Cu1 N15 N1 -29.6(3)
N81 Cu1 N15 C14 -102.8(4)
N138 Cu1 N15 C14 52.9(5)
N121 Cu1 N15 C14 133.3(4)
N55 Cu2 N18 C19 81.6(5)
N135 Cu2 N18 C19 -72.4(4)
N1 Cu2 N18 C19 -162.8(5)
N55 Cu2 N18 C17 -122.4(3)
N135 Cu2 N18 C17 83.6(4)
N1 Cu2 N18 C17 -6.8(3)
N95 Cu3 N32 C33 68.5(4)
N72 Cu3 N32 C33 -141.6(4)
N112 Cu3 N32 C33 -19.3(4)
N95 Cu3 N32 C31 -111.2(4)
N72 Cu3 N32 C31 38.7(4)
N112 Cu3 N32 C31 161.1(3)
N98 Cu4 N41 N55 -88.9(4)
N152 Cu4 N41 N55 57.4(4)
N58 Cu4 N41 N55 173.4(4)
N98 Cu4 N41 C42 97.1(4)
N152 Cu4 N41 C42 -116.5(3)
N58 Cu4 N41 C42 -0.5(3)
C42 N41 N55 C54 -2.5(6)
Cu4 N41 N55 C54 -176.1(3)
C42 N41 N55 Cu2 169.1(3)
Cu4 N41 N55 Cu2 -4.5(5)
N18 Cu2 N55 N41 -126.1(3)
N135 Cu2 N55 N41 25.3(4)
N1 Cu2 N55 N41 135.9(3)
N18 Cu2 N55 C54 45.3(4)
N135 Cu2 N55 C54 -163.4(3)
N1 Cu2 N55 C54 -52.8(4)
N98 Cu4 N58 C57 -107.3(3)
N41 Cu4 N58 C57 15.6(3)
N152 Cu4 N58 C57 121.7(3)
N98 Cu4 N58 C59 40.5(5)
N41 Cu4 N58 C59 163.3(5)
N152 Cu4 N58 C59 -90.6(5)
N95 Cu3 N72 C73 174.1(3)
N32 Cu3 N72 C73 28.3(4)
N112 Cu3 N72 C73 -100.7(4)
N95 Cu3 N72 C71 5.1(4)
N32 Cu3 N72 C71 -140.7(4)
N112 Cu3 N72 C71 90.3(4)
N138 Cu1 N81 C82 45.0(4)
N15 Cu1 N81 C82 -163.2(4)
N121 Cu1 N81 C82 -49.3(4)
N138 Cu1 N81 N95 -127.8(3)
N15 Cu1 N81 N95 24.0(4)
N121 Cu1 N81 N95 138.0(3)
C82 N81 N95 C94 -5.6(6)
Cu1 N81 N95 C94 167.6(3)
C82 N81 N95 Cu3 -175.3(3)
Cu1 N81 N95 Cu3 -2.1(4)
N32 Cu3 N95 C94 -113.6(3)
N72 Cu3 N95 C94 98.6(4)
N112 Cu3 N95 C94 0.4(3)
N32 Cu3 N95 N81 56.6(4)
N72 Cu3 N95 N81 -91.2(4)
N112 Cu3 N95 N81 170.7(4)
N41 Cu4 N98 C99 173.7(3)
N152 Cu4 N98 C99 30.0(4)
N58 Cu4 N98 C99 -101.1(4)
N41 Cu4 N98 C97 1.5(5)
N152 Cu4 N98 C97 -142.2(4)
N58 Cu4 N98 C97 86.8(4)
N95 Cu3 N112 C111 15.8(3)
N32 Cu3 N112 C111 123.8(3)
N72 Cu3 N112 C111 -106.3(3)
N95 Cu3 N112 C113 161.7(5)
N32 Cu3 N112 C113 -90.3(5)
N72 Cu3 N112 C113 39.6(5)
N81 Cu1 N121 N135 -48.2(4)
N138 Cu1 N121 N135 -171.1(4)
N15 Cu1 N121 N135 81.9(3)
N81 Cu1 N121 C122 112.6(3)
N138 Cu1 N121 C122 -10.3(3)
N15 Cu1 N121 C122 -117.3(3)
C122 N121 N135 C134 -2.8(7)
Cu1 N121 N135 C134 156.5(3)
C122 N121 N135 Cu2 163.8(4)
Cu1 N121 N135 Cu2 -36.9(4)
N55 Cu2 N135 N121 93.0(3)
N18 Cu2 N135 N121 -109.6(3)
N1 Cu2 N135 N121 -29.9(3)
N55 Cu2 N135 C134 -102.1(4)
N18 Cu2 N135 C134 55.2(4)
N1 Cu2 N135 C134 134.9(4)
N81 Cu1 N138 C139 83.9(4)
N15 Cu1 N138 C139 -71.6(4)
N121 Cu1 N138 C139 -162.9(4)
N81 Cu1 N138 C137 -120.8(3)
N15 Cu1 N138 C137 83.7(4)
N121 Cu1 N138 C137 -7.5(3)
N98 Cu4 N152 C153 -143.3(4)
N41 Cu4 N152 C153 68.0(4)
N58 Cu4 N152 C153 -19.7(4)
N98 Cu4 N152 C151 39.9(4)
N41 Cu4 N152 C151 -108.8(4)
N58 Cu4 N152 C151 163.4(3)
N15 N1 C2 C3 5.1(7)
Cu2 N1 C2 C3 -155.5(4)
N15 N1 C2 C17 -175.7(4)
Cu2 N1 C2 C17 23.7(5)
N1 C2 C3 C13 -2.9(7)
C17 C2 C3 C13 178.0(5)
N1 C2 C3 C4 168.2(5)
C17 C2 C3 C4 -10.9(9)
C2 C3 C4 C5 4.4(11)
C13 C3 C4 C5 176.0(6)
C2 C3 C4 C16 -172.5(6)
C13 C3 C4 C16 -0.9(6)
C16 C4 C5 C6 -1.6(8)
C3 C4 C5 C6 -178.2(6)
C4 C5 C6 C7 2.2(9)
C4 C5 C6 C23 -177.6(5)
C5 C6 C7 C8 -0.6(9)
C23 C6 C7 C8 179.2(5)
C6 C7 C8 C16 -1.4(8)
C6 C7 C8 C9 179.2(6)
C16 C8 C9 C10 1.3(8)
C7 C8 C9 C10 -179.3(6)
C8 C9 C10 C11 -0.3(9)
C8 C9 C10 C27 -179.5(5)
C9 C10 C11 C12 -0.1(8)
C27 C10 C11 C12 179.1(5)
C10 C11 C12 C16 -0.6(8)
C10 C11 C12 C13 176.7(6)
C2 C3 C13 C14 -1.6(7)
C4 C3 C13 C14 -175.0(4)
C2 C3 C13 C12 174.5(4)
C4 C3 C13 C12 1.1(6)
C11 C12 C13 C14 -3.0(10)
C16 C12 C13 C14 174.5(5)
C11 C12 C13 C3 -178.5(6)
C16 C12 C13 C3 -0.9(6)
N1 N15 C14 C13 -2.6(7)
Cu1 N15 C14 C13 -163.7(4)
N1 N15 C14 C31 -177.0(4)
Cu1 N15 C14 C31 21.9(6)
C3 C13 C14 N15 4.4(7)
C12 C13 C14 N15 -170.6(5)
C3 C13 C14 C31 178.1(5)
C12 C13 C14 C31 3.0(9)
C7 C8 C16 C4 2.2(8)
C9 C8 C16 C4 -178.4(5)
C7 C8 C16 C12 178.5(5)
C9 C8 C16 C12 -2.0(8)
C5 C4 C16 C8 -0.7(8)
C3 C4 C16 C8 176.9(5)
C5 C4 C16 C12 -177.4(5)
C3 C4 C16 C12 0.3(6)
C11 C12 C16 C8 1.7(8)
C13 C12 C16 C8 -176.3(5)
C11 C12 C16 C4 178.4(5)
C13 C12 C16 C4 0.4(6)
C19 N18 C17 C22 5.3(8)
Cu2 N18 C17 C22 -152.4(4)
C19 N18 C17 C2 179.3(4)
Cu2 N18 C17 C2 21.6(5)
N1 C2 C17 N18 -30.6(6)
C3 C2 C17 N18 148.6(5)
N1 C2 C17 C22 143.5(5)
C3 C2 C17 C22 -37.4(8)
C17 N18 C19 C20 -4.7(8)
Cu2 N18 C19 C20 150.2(5)
N18 C19 C20 C21 -0.3(10)
C19 C20 C21 C22 4.6(11)
N18 C17 C22 C21 -1.0(8)
C2 C17 C22 C21 -174.6(5)
C20 C21 C22 C17 -4.0(10)
C5 C6 C23 C26B 89.7(14)
C7 C6 C23 C26B -90.2(14)
C5 C6 C23 C24A -7.4(19)
C7 C6 C23 C24A 172.7(18)
C5 C6 C23 C26A 108.2(19)
C7 C6 C23 C26A -71.7(19)
C5 C6 C23 C24B -32.1(15)
C7 C6 C23 C24B 148.0(14)
C5 C6 C23 C25A -135.3(19)
C7 C6 C23 C25A 44.9(19)
C5 C6 C23 C25B -151.3(12)
C7 C6 C23 C25B 28.9(13)
C9 C10 C27 C28 -57.6(7)
C11 C10 C27 C28 123.2(6)
C9 C10 C27 C30 -178.3(6)
C11 C10 C27 C30 2.5(8)
C9 C10 C27 C29 62.1(7)
C11 C10 C27 C29 -117.1(6)
C33 N32 C31 C36 -0.9(7)
Cu3 N32 C31 C36 178.7(4)
C33 N32 C31 C14 -178.0(4)
Cu3 N32 C31 C14 1.6(6)
N15 C14 C31 N32 49.0(6)
C13 C14 C31 N32 -125.1(5)
N15 C14 C31 C36 -128.2(5)
C13 C14 C31 C36 57.7(7)
C31 N32 C33 C34 1.9(8)
Cu3 N32 C33 C34 -177.8(5)
N32 C33 C34 C35 -2.0(10)
C33 C34 C35 C36 1.1(9)
N32 C31 C36 C35 0.1(8)
C14 C31 C36 C35 177.1(5)
C34 C35 C36 C31 -0.2(8)
N55 N41 C42 C43 -6.7(7)
Cu4 N41 C42 C43 167.3(4)
N55 N41 C42 C57 172.6(4)
Cu4 N41 C42 C57 -13.4(5)
N41 C42 C43 C53 9.7(7)
C57 C42 C43 C53 -169.6(5)
N41 C42 C43 C44 -172.5(5)
C57 C42 C43 C44 8.3(9)
C42 C43 C44 C45 3.1(11)
C53 C43 C44 C45 -179.0(6)
C42 C43 C44 C56 -177.2(6)
C53 C43 C44 C56 0.8(6)
C56 C44 C45 C46 5.4(8)
C43 C44 C45 C46 -174.8(6)
C44 C45 C46 C47 -6.4(8)
C44 C45 C46 C63 173.3(5)
C45 C46 C47 C48 4.3(9)
C63 C46 C47 C48 -175.4(5)
C46 C47 C48 C49 178.4(6)
C46 C47 C48 C56 -1.2(8)
C56 C48 C49 C50 1.2(8)
C47 C48 C49 C50 -178.4(6)
C48 C49 C50 C51 0.0(9)
C48 C49 C50 C67 179.7(5)
C49 C50 C51 C52 -0.5(8)
C67 C50 C51 C52 179.8(5)
C50 C51 C52 C56 -0.2(7)
C50 C51 C52 C53 179.9(6)
C42 C43 C53 C54 -4.0(7)
C44 C43 C53 C54 177.6(4)
C42 C43 C53 C52 177.1(4)
C44 C43 C53 C52 -1.3(6)
C51 C52 C53 C54 2.4(10)
C56 C52 C53 C54 -177.5(5)
C51 C52 C53 C43 -178.8(6)
C56 C52 C53 C43 1.3(5)
N41 N55 C54 C53 8.2(6)
Cu2 N55 C54 C53 -162.9(4)
N41 N55 C54 C71 -172.6(4)
Cu2 N55 C54 C71 16.3(6)
C43 C53 C54 N55 -4.8(7)
C52 C53 C54 N55 173.9(5)
C43 C53 C54 C71 176.1(5)
C52 C53 C54 C71 -5.3(8)
C49 C48 C56 C52 -1.9(8)
C47 C48 C56 C52 177.7(5)
C49 C48 C56 C44 -179.5(5)
C47 C48 C56 C44 0.2(8)
C51 C52 C56 C48 1.5(8)
C53 C52 C56 C48 -178.6(5)
C51 C52 C56 C44 179.3(5)
C53 C52 C56 C44 -0.8(6)
C45 C44 C56 C48 -2.3(8)
C43 C44 C56 C48 177.8(5)
C45 C44 C56 C52 179.9(5)
C43 C44 C56 C52 0.1(6)
C59 N58 C57 C62 -4.1(7)
Cu4 N58 C57 C62 146.4(4)
C59 N58 C57 C42 -177.5(5)
Cu4 N58 C57 C42 -26.9(5)
N41 C42 C57 N58 27.6(6)
C43 C42 C57 N58 -153.1(5)
N41 C42 C57 C62 -145.7(5)
C43 C42 C57 C62 33.6(8)
C57 N58 C59 C60 0.7(8)
Cu4 N58 C59 C60 -145.3(5)
N58 C59 C60 C61 2.4(9)
C59 C60 C61 C62 -2.1(9)
N58 C57 C62 C61 4.4(8)
C42 C57 C62 C61 177.2(5)
C60 C61 C62 C57 -1.1(8)
C47 C46 C63 C66A -88.1(8)
C45 C46 C63 C66A 92.2(8)
C47 C46 C63 C64B 126(2)
C45 C46 C63 C64B -53(2)
C47 C46 C63 C66B -110(2)
C45 C46 C63 C66B 71(2)
C47 C46 C63 C65B 5(2)
C45 C46 C63 C65B -174(2)
C47 C46 C63 C65A 33.2(10)
C45 C46 C63 C65A -146.5(9)
C47 C46 C63 C64A 152.5(8)
C45 C46 C63 C64A -27.2(9)
C49 C50 C67 C70 178.5(7)
C51 C50 C67 C70 -1.8(9)
C49 C50 C67 C69 56.4(8)
C51 C50 C67 C69 -123.9(6)
C49 C50 C67 C68 -59.9(7)
C51 C50 C67 C68 119.8(6)
C73 N72 C71 C76 -3.2(7)
Cu3 N72 C71 C76 165.5(4)
C73 N72 C71 C54 172.2(4)
Cu3 N72 C71 C54 -19.1(5)
N55 C54 C71 N72 89.9(5)
C53 C54 C71 N72 -90.9(5)
N55 C54 C71 C76 -94.7(6)
C53 C54 C71 C76 84.5(6)
C71 N72 C73 C74 1.5(7)
Cu3 N72 C73 C74 -168.3(4)
N72 C73 C74 C75 1.7(8)
C73 C74 C75 C76 -3.2(8)
C74 C75 C76 C71 1.7(8)
N72 C71 C76 C75 1.7(7)
C54 C71 C76 C75 -173.5(4)
N95 N81 C82 C83 9.6(7)
Cu1 N81 C82 C83 -162.8(3)
N95 N81 C82 C97 -172.8(4)
Cu1 N81 C82 C97 14.8(6)
N81 C82 C83 C93 -3.9(7)
C97 C82 C83 C93 178.6(4)
N81 C82 C83 C84 173.9(5)
C97 C82 C83 C84 -3.7(8)
C82 C83 C84 C85 4.7(10)
C93 C83 C84 C85 -177.4(6)
C82 C83 C84 C95 -176.3(5)
C93 C83 C84 C95 1.6(5)
C95 C84 C85 C86 -0.7(8)
C83 C84 C85 C86 178.2(6)
C84 C85 C86 C87 1.2(8)
C84 C85 C86 C103 -178.9(5)
C85 C86 C87 C88 -0.6(8)
C103 C86 C87 C88 179.5(5)
C86 C87 C88 C95 -0.5(8)
C86 C87 C88 C89 -178.0(5)
C87 C88 C89 C90 178.4(5)
C95 C88 C89 C90 0.8(7)
C88 C89 C90 C91 -0.3(8)
C88 C89 C90 C107 -175.7(5)
C89 C90 C91 C92 -1.2(7)
C107 C90 C91 C92 174.3(5)
C90 C91 C92 C95 2.0(7)
C90 C91 C92 C93 -177.7(5)
C82 C83 C93 C94 -5.4(7)
C84 C83 C93 C94 176.4(4)
C82 C83 C93 C92 176.3(4)
C84 C83 C93 C92 -1.9(5)
C91 C92 C93 C94 3.4(10)
C95 C92 C93 C94 -176.4(6)
C91 C92 C93 C83 -178.8(6)
C95 C92 C93 C83 1.5(5)
N81 N95 C94 C93 -4.1(7)
Cu3 N95 C94 C93 166.1(4)
N81 N95 C94 C111 174.8(4)
Cu3 N95 C94 C111 -15.0(5)
C83 C93 C94 N95 9.4(7)
C92 C93 C94 N95 -172.9(5)
C83 C93 C94 C111 -169.3(5)
C92 C93 C94 C111 8.4(9)
C91 C92 C95 C88 -1.4(8)
C93 C92 C95 C88 178.4(5)
C91 C92 C95 C84 179.7(4)
C93 C92 C95 C84 -0.5(6)
C87 C88 C95 C92 -177.8(5)
C89 C88 C95 C92 0.0(8)
C87 C88 C95 C84 1.0(8)
C89 C88 C95 C84 178.8(5)
C85 C84 C95 C92 178.6(5)
C83 C84 C95 C92 -0.6(6)
C85 C84 C95 C88 -0.4(8)
C83 C84 C95 C88 -179.6(5)
C99 N98 C97 C102 -3.3(7)
Cu4 N98 C97 C102 168.9(4)
C99 N98 C97 C82 171.4(4)
Cu4 N98 C97 C82 -16.4(6)
N81 C82 C97 N98 89.0(5)
C83 C82 C97 N98 -93.4(5)
N81 C82 C97 C102 -96.4(6)
C83 C82 C97 C102 81.3(6)
C97 N98 C99 C100 1.9(8)
Cu4 N98 C99 C100 -170.8(4)
N98 C99 C100 C101 1.6(9)
C99 C100 C101 C102 -3.6(9)
N98 C97 C102 C101 1.3(7)
C82 C97 C102 C101 -173.2(5)
C100 C101 C102 C97 2.2(8)
C87 C86 C103 C205 9.6(16)
C85 C86 C103 C205 -170.3(15)
C87 C86 C103 C206 -112.5(16)
C85 C86 C103 C206 67.6(16)
C87 C86 C103 C204 130.1(16)
C85 C86 C103 C204 -49.8(16)
C87 C86 C103 C105 49.5(8)
C85 C86 C103 C105 -130.4(7)
C87 C86 C103 C106 -69.6(8)
C85 C86 C103 C106 110.5(7)
C87 C86 C103 C104 170.4(7)
C85 C86 C103 C104 -9.6(8)
C89 C90 C107 C109 -19.6(7)
C91 C90 C107 C109 165.0(5)
C89 C90 C107 C108 -140.9(5)
C91 C90 C107 C108 43.8(7)
C89 C90 C107 C110 99.3(6)
C91 C90 C107 C110 -76.1(6)
C113 N112 C111 C116 -2.0(7)
Cu3 N112 C111 C116 146.3(4)
C113 N112 C111 C94 -176.5(4)
Cu3 N112 C111 C94 -28.2(5)
N95 C94 C111 N112 29.6(6)
C93 C94 C111 N112 -151.6(5)
N95 C94 C111 C116 -145.0(5)
C93 C94 C111 C116 33.8(8)
C111 N112 C113 C114 0.8(8)
Cu3 N112 C113 C114 -143.0(5)
N112 C113 C114 C115 0.4(9)
C113 C114 C115 C116 -0.4(8)
C114 C115 C116 C111 -0.7(8)
N112 C111 C116 C115 2.0(8)
C94 C111 C116 C115 176.1(5)
N135 N121 C122 C123 4.9(7)
Cu1 N121 C122 C123 -155.6(4)
N135 N121 C122 C137 -175.6(4)
Cu1 N121 C122 C137 24.0(5)
N121 C122 C123 C133 -3.4(7)
C137 C122 C123 C133 177.1(4)
N121 C122 C123 C124 169.5(5)
C137 C122 C123 C124 -10.0(9)
C122 C123 C124 C125 0.6(11)
C133 C123 C124 C125 174.0(6)
C122 C123 C124 C136 -173.8(5)
C133 C123 C124 C136 -0.4(5)
C136 C124 C125 C126 -3.4(8)
C123 C124 C125 C126 -177.2(6)
C124 C125 C126 C127 2.6(8)
C124 C125 C126 C143 -178.5(5)
C125 C126 C127 C128 -0.5(8)
C143 C126 C127 C128 -179.3(5)
C126 C127 C128 C136 -0.7(8)
C126 C127 C128 C129 176.6(5)
C136 C128 C129 C130 1.2(8)
C127 C128 C129 C130 -176.1(6)
C128 C129 C130 C131 -0.1(8)
C128 C129 C130 C147 179.5(5)
C129 C130 C131 C132 -0.7(8)
C147 C130 C131 C132 179.7(5)
C130 C131 C132 C136 0.4(8)
C130 C131 C132 C133 178.5(6)
C122 C123 C133 C134 0.2(7)
C124 C123 C133 C134 -174.5(4)
C122 C123 C133 C132 174.3(4)
C124 C123 C133 C132 -0.4(5)
C131 C132 C133 C134 -4.1(10)
C136 C132 C133 C134 174.2(5)
C131 C132 C133 C123 -177.2(6)
C136 C132 C133 C123 1.1(5)
N121 N135 C134 C133 -0.5(7)
Cu2 N135 C134 C133 -163.6(3)
N121 N135 C134 C151 -175.0(4)
Cu2 N135 C134 C151 21.8(6)
C123 C133 C134 N135 1.7(7)
C132 C133 C134 N135 -170.8(5)
C123 C133 C134 C151 175.6(5)
C132 C133 C134 C151 3.1(9)
C129 C128 C136 C132 -1.6(8)
C127 C128 C136 C132 176.0(5)
C129 C128 C136 C124 -177.7(5)
C127 C128 C136 C124 -0.2(8)
C131 C132 C136 C128 0.8(8)
C133 C132 C136 C128 -177.9(5)
C131 C132 C136 C124 177.3(5)
C133 C132 C136 C124 -1.4(6)
C125 C124 C136 C128 2.2(8)
C123 C124 C136 C128 177.7(5)
C125 C124 C136 C132 -174.4(5)
C123 C124 C136 C132 1.2(6)
C139 N138 C137 C142 3.6(7)
Cu1 N138 C137 C142 -153.2(4)
C139 N138 C137 C122 179.5(4)
Cu1 N138 C137 C122 22.7(5)
N121 C122 C137 N138 -31.3(6)
C123 C122 C137 N138 148.2(5)
N121 C122 C137 C142 144.6(5)
C123 C122 C137 C142 -35.8(8)
C137 N138 C139 C140 -4.9(8)
Cu1 N138 C139 C140 149.2(5)
N138 C139 C140 C141 3.4(10)
C139 C140 C141 C142 -0.6(10)
C140 C141 C142 C137 -0.6(10)
N138 C137 C142 C141 -0.9(8)
C122 C137 C142 C141 -176.6(5)
C127 C126 C143 C145 123.7(6)
C125 C126 C143 C145 -55.1(7)
C127 C126 C143 C144 -117.3(6)
C125 C126 C143 C144 63.9(7)
C127 C126 C143 C146 1.5(8)
C125 C126 C143 C146 -177.3(6)
C129 C130 C147 C150 123.7(6)
C131 C130 C147 C150 -56.7(7)
C129 C130 C147 C148 3.2(8)
C131 C130 C147 C148 -177.2(5)
C129 C130 C147 C149 -116.2(6)
C131 C130 C147 C149 63.4(7)
C153 N152 C151 C156 1.0(7)
Cu4 N152 C151 C156 177.8(4)
C153 N152 C151 C134 -176.1(5)
Cu4 N152 C151 C134 0.7(6)
N135 C134 C151 N152 52.3(6)
C133 C134 C151 N152 -121.9(5)
N135 C134 C151 C156 -124.9(5)
C133 C134 C151 C156 60.9(7)
C151 N152 C153 C154 -0.2(8)
Cu4 N152 C153 C154 -177.2(4)
N152 C153 C154 C155 0.7(9)
C153 C154 C155 C156 -1.9(8)
N152 C151 C156 C155 -2.2(7)
C134 C151 C156 C155 174.9(5)
C154 C155 C156 C151 2.5(7)

loop_
_platon_squeeze_void_nr
_platon_squeeze_void_average_x
_platon_squeeze_void_average_y
_platon_squeeze_void_average_z
_platon_squeeze_void_volume
_platon_squeeze_void_count_electrons
_platon_squeeze_void_content
1 0.000 0.000 0.000 1920 529 ' '
2 0.500 0.000 0.500 1920 527 ' '
3 0.242 0.013 0.505 7 1 ' '
4 0.742 0.013 0.995 7 0 ' '
5 0.000 0.500 0.500 1920 529 ' '
6 0.500 0.500 1.000 1920 530 ' '
7 0.242 0.487 0.005 7 1 ' '
8 0.742 0.487 0.495 7 1 ' '
9 0.258 0.513 0.505 7 1 ' '
10 0.758 0.513 0.995 7 1 ' '
11 0.258 0.987 0.005 7 1 ' '
12 0.758 0.987 0.495 7 1 ' '
